data_4320646
loop_
_publ_author_name
'Takayoshi Kuroda-Sowa'
'Matthew Lam'
'Arnold L. Rheingold'
'Christoph Frommen'
'William M. Reiff'
'Motohiro Nakano'
'Jae Yoo'
'A. L. Maniero'
'Louis-Claude Brunel'
'George Christou'
'David N. Hendrickson'

_publ_section_title
;
 Effects of Paramagnetic Ferrocenium Cations on the Magnetic Properties of
 the Anionic Single-Molecule Magnet [Mn12O12(O2CC6F5)16(H2O)4]-
;
_journal_name_full 'Inorganic Chemistry'
_journal_page_first 6469
_journal_page_last 6480
_journal_paper_doi 10.1021/ic010547u
_journal_volume 40
_journal_year 2001
_chemical_formula_sum 'C140 H56 Cl4 Co F80 Mn12 O48'
_chemical_formula_weight 4885.86
_chemical_name_systematic
;
  ?
;
_space_group_IT_number 14
_symmetry_cell_setting monoclinic
_symmetry_space_group_name_Hall '-P 2ybc'
_symmetry_space_group_name_H-M 'P 1 21/c 1'
_atom_sites_solution_hydrogens geom
_atom_sites_solution_primary direct
_atom_sites_solution_secondary difmap
_audit_creation_method SHELXL-97
_cell_angle_alpha 90.00
_cell_angle_beta 92.8907(3)
_cell_angle_gamma 90.00
_cell_formula_units_Z 4
_cell_length_a 17.8332(6)
_cell_length_b 26.2661(9)
_cell_length_c 36.0781(11)
_cell_measurement_reflns_used 6138
_cell_measurement_temperature 173(2)
_cell_measurement_theta_max 25.0
_cell_measurement_theta_min 2.0
_cell_volume 16877.8(10)
_computing_cell_refinement 'Bruker SMART'
_computing_data_collection 'Bruker SMART'
_computing_data_reduction 'Bruker SHELXTL'
_computing_molecular_graphics 'Bruker SHELXTL'
_computing_publication_material 'Bruker SHELXTL'
_computing_structure_refinement 'SHELXL-97 (Sheldrick, 1997)'
_computing_structure_solution 'SHELXS-97 (Sheldrick, 1990)'
_diffrn_ambient_temperature 173(2)
_diffrn_measured_fraction_theta_full 0.937
_diffrn_measured_fraction_theta_max 0.937
_diffrn_measurement_device_type 'CCD area detector'
_diffrn_measurement_method 'phi and omega scans'
_diffrn_radiation_monochromator graphite
_diffrn_radiation_source 'fine-focus sealed tube'
_diffrn_radiation_type MoK\a
_diffrn_radiation_wavelength 0.71073
_diffrn_reflns_av_R_equivalents 0.1535
_diffrn_reflns_av_sigmaI/netI 0.1644
_diffrn_reflns_limit_h_max 19
_diffrn_reflns_limit_h_min -20
_diffrn_reflns_limit_k_max 29
_diffrn_reflns_limit_k_min -30
_diffrn_reflns_limit_l_max 41
_diffrn_reflns_limit_l_min -31
_diffrn_reflns_number 64939
_diffrn_reflns_theta_full 24.00
_diffrn_reflns_theta_max 24.00
_diffrn_reflns_theta_min 1.37
_exptl_absorpt_coefficient_mu 1.192
_exptl_absorpt_correction_T_max 0.9766
_exptl_absorpt_correction_T_min 0.7163
_exptl_absorpt_correction_type empirical
_exptl_absorpt_process_details 'SADABS, Burker, 98'
_exptl_crystal_colour Brown
_exptl_crystal_density_diffrn 1.923
_exptl_crystal_density_method 'not measured'
_exptl_crystal_description Block
_exptl_crystal_F_000 9580
_exptl_crystal_size_max 0.30
_exptl_crystal_size_mid 0.15
_exptl_crystal_size_min 0.02
_refine_diff_density_max 1.216
_refine_diff_density_min -1.115
_refine_diff_density_rms 0.183
_refine_ls_extinction_method none
_refine_ls_goodness_of_fit_ref 1.828
_refine_ls_hydrogen_treatment mixed
_refine_ls_matrix_type fullcycle
_refine_ls_number_parameters 2335
_refine_ls_number_reflns 24832
_refine_ls_number_restraints 1
_refine_ls_restrained_S_all 1.828
_refine_ls_R_factor_all 0.2565
_refine_ls_R_factor_gt 0.1569
_refine_ls_shift/su_max 0.182
_refine_ls_shift/su_mean 0.019
_refine_ls_structure_factor_coef Fsqd
_refine_ls_weighting_details 'calc w=1/[\s^2^(Fo^2^)+(0.1000P)^2^+0.0000P] where P=(Fo^2^+2Fc^2^)/3'
_refine_ls_weighting_scheme calc
_refine_ls_wR_factor_gt 0.3264
_refine_ls_wR_factor_ref 0.3687
_reflns_number_gt 13543
_reflns_number_total 24832
_reflns_threshold_expression >2sigma(I)
_cod_data_source_file ic010547u_2.cif
_cod_data_source_block Co(C5Me5)2[Mn12O12(O2CC6F5)16(H2O)4]
_cod_depositor_comments
;
The following automatic conversions were performed:

'_symmetry_cell_setting' value 'Monoclinic' changed to 'monoclinic'
according to the built-in table from CIF Core dictionary named
'cif_core.dic' version 2.4.1 from
2010-06-29.

'_exptl_absorpt_correction_type' value 'Empirical'
changed to 'empirical' according to the built-in table from CIF Core
dictionary named 'cif_core.dic' version 2.4.1 from 2010-06-29.

Automatic conversion script
Id: cif_fix_values 1646 2011-03-28 12:23:43Z adriana 
;
_cod_original_cell_volume 16877.7(15)
_cod_database_code 4320646

loop_
_symmetry_equiv_pos_as_xyz
'x, y, z'
'-x, y+1/2, -z+1/2'
'-x, -y, -z'
'x, -y-1/2, z-1/2'

loop_
_atom_site_label
_atom_site_type_symbol
_atom_site_fract_x
_atom_site_fract_y
_atom_site_fract_z
_atom_site_U_iso_or_equiv
_atom_site_adp_type
_atom_site_occupancy
_atom_site_symmetry_multiplicity
_atom_site_calc_flag
_atom_site_refinement_flags
_atom_site_disorder_assembly
_atom_site_disorder_group
Mn1 Mn 0.78729(12) 0.80689(10) 0.24520(8) 0.0242(7) Uani 1 1 d . . .
Mn2 Mn 0.78767(11) 0.86657(9) 0.30936(8) 0.0221(7) Uani 1 1 d . . .
Mn3 Mn 0.67403(11) 0.79197(10) 0.30071(8) 0.0241(7) Uani 1 1 d . . .
Mn4 Mn 0.66777(11) 0.87681(10) 0.25107(8) 0.0230(7) Uani 1 1 d . . .
Mn5 Mn 0.90152(12) 0.85680(10) 0.36473(8) 0.0270(7) Uani 1 1 d . . .
Mn6 Mn 0.57000(12) 0.77739(10) 0.35342(8) 0.0263(7) Uani 1 1 d . . .
Mn7 Mn 0.56238(12) 0.88927(10) 0.19281(8) 0.0286(7) Uani 1 1 d . . .
Mn8 Mn 0.89605(12) 0.81670(10) 0.19235(8) 0.0285(7) Uani 1 1 d . . .
Mn9 Mn 0.96372(12) 0.84485(10) 0.27743(8) 0.0274(7) Uani 1 1 d . . .
Mn10 Mn 0.73632(12) 0.81343(10) 0.39179(8) 0.0268(7) Uani 1 1 d . . .
Mn11 Mn 0.48622(12) 0.82491(11) 0.26852(9) 0.0309(8) Uani 1 1 d . . .
Mn12 Mn 0.73163(12) 0.86648(10) 0.16294(8) 0.0275(7) Uani 1 1 d D . .
O1 O 0.7820(5) 0.7974(4) 0.2966(3) 0.028(3) Uani 1 1 d . . .
O2 O 0.7772(5) 0.8765(4) 0.2570(3) 0.021(3) Uani 1 1 d . . .
O3 O 0.6815(5) 0.8052(4) 0.2480(3) 0.026(3) Uani 1 1 d . . .
O4 O 0.6814(5) 0.8652(4) 0.3038(3) 0.027(3) Uani 1 1 d . . .
O5 O 0.7883(5) 0.9380(4) 0.3197(3) 0.031(3) Uani 1 1 d . . .
O6 O 0.7923(5) 0.7352(4) 0.2364(3) 0.025(3) Uani 1 1 d . . .
O7 O 0.6590(5) 0.9488(4) 0.2592(3) 0.027(3) Uani 1 1 d . . .
O8 O 0.6706(5) 0.7200(4) 0.2919(3) 0.027(3) Uani 1 1 d . . .
O9 O 0.7904(5) 0.8226(4) 0.1942(3) 0.030(3) Uani 1 1 d . . .
O10 O 0.8937(5) 0.8133(4) 0.2451(3) 0.022(3) Uani 1 1 d . . .
O11 O 0.8929(5) 0.8616(4) 0.3125(3) 0.027(4) Uani 1 1 d . . .
O12 O 0.7964(5) 0.8520(4) 0.3602(3) 0.019(3) Uani 1 1 d . . .
O13 O 0.6763(5) 0.7857(4) 0.3529(3) 0.027(3) Uani 1 1 d . . .
O14 O 0.5725(5) 0.7953(4) 0.3035(3) 0.028(3) Uani 1 1 d . . .
O15 O 0.5657(5) 0.8706(4) 0.2424(3) 0.024(3) Uani 1 1 d . . .
O16 O 0.6683(5) 0.8857(4) 0.1996(3) 0.030(3) Uani 1 1 d . . .
O17 O 1.0039(5) 0.8029(5) 0.1903(4) 0.038(4) Uani 1 1 d . . .
O18 O 0.8978(6) 0.8132(5) 0.1382(3) 0.035(3) Uani 1 1 d . . .
O19 O 0.9051(6) 0.8986(4) 0.1912(3) 0.032(3) Uani 1 1 d . . .
O20 O 0.8811(5) 0.7318(5) 0.1938(3) 0.033(3) Uani 1 1 d . . .
O21 O 1.0414(5) 0.8797(5) 0.3089(3) 0.033(3) Uani 1 1 d . . .
O22 O 1.0505(5) 0.8232(5) 0.2474(3) 0.034(3) Uani 1 1 d . . .
O23 O 0.9556(6) 0.9141(4) 0.2476(4) 0.038(4) Uani 1 1 d . . .
O24 O 0.9948(6) 0.7721(5) 0.3048(4) 0.044(4) Uani 1 1 d . . .
O25 O 1.0103(5) 0.8687(4) 0.3671(3) 0.029(3) Uani 1 1 d . . .
O26 O 0.9080(6) 0.8579(4) 0.4192(3) 0.032(3) Uani 1 1 d . . .
O27 O 0.9166(6) 0.7729(4) 0.3646(3) 0.032(3) Uani 1 1 d . . .
O28 O 0.8808(5) 0.9402(4) 0.3651(3) 0.032(3) Uani 1 1 d . . .
O29 O 0.8155(5) 0.7521(5) 0.3957(3) 0.034(3) Uani 1 1 d . . .
O30 O 0.7901(5) 0.8432(5) 0.4367(3) 0.036(4) Uani 1 1 d . . .
O31 O 0.6856(6) 0.7722(5) 0.4293(4) 0.039(4) Uani 1 1 d . . .
O32 O 0.6561(6) 0.8717(5) 0.4032(4) 0.042(4) Uani 1 1 d . . .
O33 O 0.5855(6) 0.6993(4) 0.3340(4) 0.035(3) Uani 1 1 d . . .
O34 O 0.5725(5) 0.7520(5) 0.4048(4) 0.041(4) Uani 1 1 d . . .
O35 O 0.4617(5) 0.7638(4) 0.3524(4) 0.035(3) Uani 1 1 d . . .
O36 O 0.5478(6) 0.8558(5) 0.3721(4) 0.035(3) Uani 1 1 d . . .
O37 O 0.4003(6) 0.8519(5) 0.2305(4) 0.049(4) Uani 1 1 d . . .
O38 O 0.4107(5) 0.7752(5) 0.2951(3) 0.035(3) Uani 1 1 d . . .
O39 O 0.4650(6) 0.8850(5) 0.3090(4) 0.050(4) Uani 1 1 d . . .
O40 O 0.5050(8) 0.7615(5) 0.2300(4) 0.057(4) Uani 1 1 d . . .
O41 O 0.5685(5) 0.9180(4) 0.1422(4) 0.035(3) Uani 1 1 d . . .
O42 O 0.5580(5) 0.8108(4) 0.1706(3) 0.025(3) Uani 1 1 d . . .
O43 O 0.5720(6) 0.9675(4) 0.2129(4) 0.038(4) Uani 1 1 d . . .
O44 O 0.4544(5) 0.8954(4) 0.1867(4) 0.033(3) Uani 1 1 d . . .
O45 O 0.7971(6) 0.8601(5) 0.1212(4) 0.042(4) Uani 1 1 d . . .
O46 O 0.6633(5) 0.8101(4) 0.1394(3) 0.032(3) Uani 1 1 d . . .
O47 O 0.6905(6) 0.9220(5) 0.1322(3) 0.036(3) Uani 1 1 d . . .
O48 O 0.774(6) 0.935(3) 0.191(3) 0.93(6) Uiso 1 1 d D . .
F1 F 0.8207(6) 0.6533(4) 0.2810(3) 0.048(3) Uani 1 1 d . . .
F2 F 0.8047(6) 0.5525(4) 0.2825(3) 0.055(3) Uani 1 1 d . . .
F3 F 0.8103(9) 0.4990(5) 0.2180(5) 0.095(5) Uani 1 1 d . . .
F4 F 0.8368(10) 0.5476(5) 0.1532(4) 0.103(6) Uani 1 1 d . . .
F5 F 0.8472(7) 0.6483(4) 0.1514(3) 0.053(3) Uani 1 1 d . . .
F11 F 0.7150(5) 0.7123(4) 0.1569(4) 0.060(4) Uani 1 1 d . . .
F12 F 0.6897(7) 0.6152(5) 0.1354(4) 0.081(5) Uani 1 1 d . . .
F13 F 0.5533(6) 0.5884(4) 0.1045(4) 0.066(4) Uani 1 1 d . . .
F14 F 0.4410(6) 0.6585(5) 0.0974(3) 0.063(4) Uani 1 1 d . . .
F15 F 0.4631(5) 0.7529(4) 0.1217(3) 0.050(3) Uani 1 1 d . . .
F21 F 0.5135(12) 1.0127(9) 0.1307(6) 0.168(10) Uani 1 1 d . . .
F22 F 0.4841(15) 1.0831(9) 0.0788(8) 0.210(12) Uani 1 1 d . . .
F23 F 0.5554(10) 1.0829(9) 0.0141(6) 0.164(10) Uani 1 1 d . . .
F24 F 0.6675(14) 1.0165(11) 0.0055(7) 0.198(11) Uani 1 1 d . . .
F25 F 0.7011(10) 0.9432(9) 0.0599(6) 0.159(10) Uani 1 1 d . . .
F31 F 0.2577(5) 0.7808(4) 0.3199(3) 0.048(3) Uani 1 1 d . . .
F32 F 0.1478(5) 0.7179(5) 0.3399(4) 0.065(4) Uani 1 1 d . . .
F33 F 0.1826(6) 0.6257(5) 0.3690(4) 0.069(4) Uani 1 1 d . . .
F34 F 0.3270(6) 0.5958(5) 0.3778(4) 0.070(4) Uani 1 1 d . . .
F35 F 0.4386(5) 0.6575(4) 0.3573(3) 0.053(3) Uani 1 1 d . . .
F41 F 0.8323(7) 1.0088(5) 0.4163(3) 0.065(4) Uani 1 1 d . . .
F42 F 0.7909(9) 1.1043(5) 0.4275(4) 0.095(5) Uani 1 1 d . . .
F43 F 0.7474(7) 1.1646(5) 0.3688(4) 0.083(5) Uani 1 1 d . . .
F44 F 0.7501(7) 1.1274(4) 0.2986(4) 0.070(4) Uani 1 1 d . . .
F45 F 0.7889(6) 1.0308(4) 0.2859(3) 0.053(3) Uani 1 1 d . . .
F51 F 1.0672(8) 0.9470(7) 0.4076(4) 0.112(7) Uani 1 1 d . . .
F52 F 1.1910(10) 0.9940(8) 0.4323(5) 0.135(8) Uani 1 1 d . . .
F53 F 1.3182(8) 0.9839(7) 0.3924(6) 0.153(9) Uani 1 1 d . . .
F54 F 1.3157(7) 0.9272(7) 0.3309(6) 0.132(8) Uani 1 1 d . . .
F55 F 1.1907(6) 0.8794(5) 0.3066(5) 0.088(5) Uani 1 1 d . . .
F61 F 0.8254(11) 0.7916(7) 0.5053(5) 0.140(8) Uani 1 1 d . . .
F62 F 0.8653(13) 0.8169(8) 0.5749(6) 0.165(10) Uani 1 1 d . . .
F63 F 0.9436(11) 0.9028(8) 0.5923(5) 0.142(8) Uani 1 1 d . . .
F64 F 0.9884(13) 0.9620(8) 0.5349(5) 0.173(11) Uani 1 1 d . . .
F65 F 0.9457(11) 0.9392(7) 0.4643(5) 0.137(8) Uani 1 1 d . . .
F71 F 0.7804(5) 0.9693(4) 0.1972(3) 0.052(4) Uani 1 1 d . . .
F72 F 0.7491(5) 1.0689(4) 0.1998(4) 0.065(4) Uani 1 1 d . . .
F73 F 0.8614(7) 1.1372(4) 0.2167(5) 0.083(5) Uani 1 1 d . . .
F74 F 1.0046(6) 1.1042(5) 0.2293(5) 0.104(6) Uani 1 1 d . . .
F75 F 1.0337(5) 1.0039(4) 0.2308(5) 0.082(5) Uani 1 1 d . . .
F81 F 1.1505(5) 0.7488(5) 0.2650(3) 0.052(3) Uani 1 1 d . . .
F82 F 1.2886(6) 0.7160(5) 0.2496(4) 0.074(4) Uani 1 1 d . . .
F83 F 1.3420(5) 0.7364(5) 0.1819(4) 0.079(5) Uani 1 1 d . . .
F84 F 1.2546(6) 0.7848(5) 0.1296(3) 0.061(4) Uani 1 1 d . . .
F85 F 1.1185(5) 0.8186(4) 0.1442(3) 0.047(3) Uani 1 1 d . . .
F91 F 0.9990(7) 0.8593(9) 0.0906(5) 0.132(8) Uani 1 1 d . . .
F92 F 1.0348(11) 0.8698(11) 0.0195(6) 0.202(12) Uani 1 1 d . . .
F93 F 0.9232(13) 0.8419(14) -0.0351(5) 0.26(2) Uani 1 1 d . . .
F94 F 0.7861(13) 0.8191(12) -0.0169(5) 0.211(14) Uani 1 1 d . . .
F95 F 0.7515(8) 0.8142(10) 0.0552(5) 0.171(11) Uani 1 1 d . . .
F101 F 0.3674(7) 0.8824(7) 0.1230(4) 0.102(6) Uani 1 1 d . . .
F102 F 0.2377(11) 0.9082(9) 0.0897(6) 0.180(11) Uani 1 1 d . . .
F103 F 0.1165(8) 0.9309(6) 0.1344(8) 0.187(13) Uani 1 1 d . . .
F104 F 0.1377(7) 0.9292(7) 0.2079(7) 0.168(11) Uani 1 1 d . . .
F105 F 0.2703(6) 0.9059(6) 0.2399(5) 0.112(6) Uani 1 1 d . . .
F111 F 0.5905(5) 1.0715(4) 0.2014(3) 0.045(3) Uani 1 1 d . . .
F112 F 0.5613(6) 1.1601(4) 0.2331(3) 0.054(3) Uani 1 1 d . . .
F113 F 0.5485(6) 1.1659(4) 0.3083(3) 0.059(4) Uani 1 1 d . . .
F114 F 0.5742(8) 1.0822(5) 0.3508(4) 0.073(4) Uani 1 1 d . . .
F115 F 0.6045(7) 0.9919(4) 0.3197(3) 0.065(4) Uani 1 1 d . . .
F121 F 0.5738(12) 0.7940(7) 0.4939(5) 0.146(9) Uani 1 1 d . . .
F122 F 0.5430(14) 0.7354(10) 0.5552(5) 0.180(11) Uani 1 1 d . . .
F123 F 0.5653(10) 0.6374(8) 0.5571(5) 0.150(9) Uani 1 1 d . . .
F124 F 0.6202(14) 0.5889(8) 0.4933(6) 0.173(9) Uani 1 1 d . . .
F125 F 0.6464(11) 0.6451(6) 0.4340(5) 0.127(7) Uani 1 1 d . . .
F131 F 1.0138(5) 0.6948(4) 0.3703(4) 0.054(4) Uani 1 1 d . . .
F132 F 1.0344(6) 0.5956(5) 0.3600(5) 0.093(6) Uani 1 1 d . . .
F133 F 0.9151(7) 0.5311(4) 0.3540(5) 0.089(5) Uani 1 1 d . . .
F134 F 0.7739(6) 0.5687(4) 0.3589(4) 0.067(4) Uani 1 1 d . . .
F135 F 0.7516(5) 0.6685(5) 0.3678(4) 0.062(4) Uani 1 1 d . . .
F141 F 0.6143(6) 0.5994(4) 0.3522(4) 0.056(4) Uani 1 1 d . . .
F142 F 0.6084(7) 0.5048(5) 0.3243(4) 0.084(5) Uani 1 1 d . . .
F143 F 0.6078(7) 0.4890(5) 0.2506(5) 0.087(5) Uani 1 1 d . . .
F144 F 0.6196(7) 0.5701(5) 0.2031(4) 0.081(5) Uani 1 1 d . . .
F145 F 0.6293(6) 0.6653(4) 0.2298(3) 0.055(3) Uani 1 1 d . . .
F151 F 0.6714(5) 0.9766(4) 0.3939(3) 0.053(3) Uani 1 1 d . . .
F152 F 0.6301(8) 1.0587(5) 0.4303(4) 0.083(5) Uani 1 1 d . . .
F153 F 0.4996(8) 1.0579(5) 0.4674(4) 0.088(5) Uani 1 1 d . . .
F154 F 0.4109(6) 0.9746(6) 0.4650(4) 0.085(5) Uani 1 1 d . . .
F155 F 0.4514(5) 0.8911(5) 0.4276(4) 0.062(4) Uani 1 1 d . . .
C1 C 0.8353(8) 0.7123(6) 0.2150(5) 0.025(4) Uiso 1 1 d . . .
C2 C 0.8342(6) 0.6545(3) 0.2163(3) 0.029(5) Uani 1 1 d G . .
C3 C 0.8226(6) 0.6292(5) 0.2493(3) 0.028(5) Uani 1 1 d G . .
C4 C 0.8157(6) 0.5765(5) 0.2496(3) 0.046(6) Uani 1 1 d G . .
C5 C 0.8203(7) 0.5491(3) 0.2168(4) 0.050(6) Uani 1 1 d G . .
C6 C 0.8319(7) 0.5745(5) 0.1838(3) 0.058(7) Uani 1 1 d G . .
C7 C 0.8388(6) 0.6272(5) 0.1835(3) 0.036(5) Uani 1 1 d G . .
C10 C 0.6054(8) 0.7902(7) 0.1507(5) 0.030(5) Uani 1 1 d . . .
C11 C 0.5904(6) 0.7352(3) 0.1399(4) 0.029(5) Uani 1 1 d G . .
C12 C 0.6484(5) 0.6998(4) 0.1429(4) 0.045(6) Uani 1 1 d G . .
C13 C 0.6362(6) 0.6501(4) 0.1308(4) 0.054(7) Uani 1 1 d G . .
C14 C 0.5661(7) 0.6358(4) 0.1157(4) 0.059(7) Uani 1 1 d G . .
C15 C 0.5082(5) 0.6712(5) 0.1127(4) 0.047(6) Uani 1 1 d G . .
C16 C 0.5203(5) 0.7209(4) 0.1248(4) 0.042(6) Uani 1 1 d G . .
C20 C 0.6225(9) 0.9360(7) 0.1258(5) 0.033(5) Uani 1 1 d . . .
C21 C 0.6052(9) 0.9737(6) 0.0969(4) 0.049(6) Uani 1 1 d G . .
C22 C 0.5473(10) 1.0081(7) 0.1017(5) 0.119(13) Uani 1 1 d G . .
C23 C 0.5285(10) 1.0435(7) 0.0741(7) 0.105(12) Uani 1 1 d G . .
C25 C 0.5676(12) 1.0444(8) 0.0417(5) 0.152(17) Uani 1 1 d G . .
C26 C 0.6255(13) 1.0099(9) 0.0370(4) 0.141(14) Uani 1 1 d G . .
C27 C 0.6443(9) 0.9746(7) 0.0646(5) 0.111(12) Uani 1 1 d G . .
C30 C 0.4129(7) 0.7569(6) 0.3251(5) 0.027(5) Uani 1 1 d . . .
C31 C 0.3510(5) 0.7199(4) 0.3377(4) 0.036(5) Uani 1 1 d G . .
C32 C 0.2765(6) 0.7353(4) 0.3331(4) 0.039(5) Uani 1 1 d G . .
C33 C 0.2194(4) 0.7033(5) 0.3438(4) 0.046(6) Uani 1 1 d G . .
C34 C 0.2368(5) 0.6559(5) 0.3590(4) 0.060(7) Uani 1 1 d G . .
C35 C 0.3113(7) 0.6405(4) 0.3636(4) 0.046(6) Uani 1 1 d G . .
C36 C 0.3684(4) 0.6725(5) 0.3530(4) 0.045(6) Uani 1 1 d G . .
C40 C 0.8301(8) 0.9601(7) 0.3463(5) 0.035(5) Uani 1 1 d . . .
C41 C 0.8116(6) 1.0160(3) 0.3510(3) 0.032(5) Uani 1 1 d G . .
C42 C 0.8127(7) 1.0359(4) 0.3868(3) 0.037(5) Uani 1 1 d G . .
C43 C 0.7921(7) 1.0862(5) 0.3924(3) 0.057(7) Uani 1 1 d G . .
C44 C 0.7706(7) 1.1168(3) 0.3622(4) 0.057(7) Uani 1 1 d G . .
C45 C 0.7695(6) 1.0970(4) 0.3265(3) 0.047(6) Uani 1 1 d G . .
C46 C 0.7901(6) 1.0466(5) 0.3209(3) 0.034(5) Uani 1 1 d G . .
C50 C 1.0514(8) 0.8843(7) 0.3421(5) 0.026(4) Uani 1 1 d . . .
C51 C 1.1240(5) 0.9108(5) 0.3566(4) 0.033(5) Uani 1 1 d G . .
C52 C 1.1250(6) 0.9394(6) 0.3891(4) 0.063(7) Uani 1 1 d G . .
C53 C 1.1906(9) 0.9638(7) 0.4017(4) 0.101(11) Uani 1 1 d G . .
C54 C 1.2552(6) 0.9596(6) 0.3819(5) 0.082(9) Uani 1 1 d G . .
C55 C 1.2541(5) 0.9310(6) 0.3494(5) 0.078(9) Uani 1 1 d G . .
C56 C 1.1885(6) 0.9066(5) 0.3368(4) 0.059(7) Uani 1 1 d G . .
C60 C 0.8565(9) 0.8564(7) 0.4430(5) 0.031(5) Uani 1 1 d . . .
C61 C 0.8843(8) 0.8678(6) 0.4825(3) 0.060(7) Uani 1 1 d G . .
C62 C 0.8614(9) 0.8360(5) 0.5106(4) 0.075(8) Uani 1 1 d G . .
C63 C 0.8811(10) 0.8471(7) 0.5475(4) 0.093(10) Uani 1 1 d G . .
C64 C 0.9237(11) 0.8902(8) 0.5563(3) 0.102(11) Uani 1 1 d G . .
C65 C 0.9466(10) 0.9220(6) 0.5282(5) 0.105(11) Uani 1 1 d G . .
C66 C 0.9269(8) 0.9108(6) 0.4914(4) 0.067(8) Uani 1 1 d G . .
C70 C 0.9231(8) 0.9267(7) 0.2178(5) 0.028(5) Uani 1 1 d . . .
C71 C 0.9086(6) 0.9848(3) 0.2137(4) 0.039(5) Uani 1 1 d G . .
C72 C 0.8360(5) 1.0020(4) 0.2054(4) 0.036(5) Uani 1 1 d G . .
C73 C 0.8204(5) 1.0538(5) 0.2062(4) 0.046(6) Uani 1 1 d G . .
C74 C 0.8774(7) 1.0884(3) 0.2152(4) 0.045(6) Uani 1 1 d G . .
C75 C 0.9500(6) 1.0712(4) 0.2235(4) 0.065(7) Uani 1 1 d G . .
C76 C 0.9656(4) 1.0194(4) 0.2228(4) 0.047(6) Uani 1 1 d G . .
C80 C 1.0540(9) 0.8054(7) 0.2158(5) 0.033(5) Uani 1 1 d . . .
C81 C 1.1312(4) 0.7864(4) 0.2061(3) 0.028(5) Uani 1 1 d G . .
C82 C 1.1748(6) 0.7606(5) 0.2330(3) 0.034(5) Uani 1 1 d G . .
C83 C 1.2459(5) 0.7433(5) 0.2251(3) 0.052(6) Uani 1 1 d G . .
C84 C 1.2734(4) 0.7518(5) 0.1903(4) 0.049(6) Uani 1 1 d G . .
C85 C 1.2298(6) 0.7776(5) 0.1634(3) 0.043(6) Uani 1 1 d G . .
C86 C 1.1587(5) 0.7949(5) 0.1713(3) 0.037(5) Uani 1 1 d G . .
C90 C 0.8550(9) 0.8350(7) 0.1135(5) 0.035(5) Uani 1 1 d . . .
C91 C 0.8749(8) 0.8348(8) 0.0740(3) 0.062(7) Uani 1 1 d G . .
C92 C 0.9464(7) 0.8495(8) 0.0646(5) 0.113(12) Uani 1 1 d G . .
C93 C 0.9634(8) 0.8529(8) 0.0275(5) 0.128(15) Uani 1 1 d G . .
C94 C 0.9089(11) 0.8417(10) -0.0002(3) 0.144(17) Uani 1 1 d G . .
C95 C 0.8374(10) 0.8271(9) 0.0092(4) 0.113(13) Uani 1 1 d G . .
C96 C 0.8204(6) 0.8237(7) 0.0462(5) 0.080(9) Uani 1 1 d G . .
C100 C 0.3992(8) 0.8788(6) 0.2031(5) 0.020(4) Uiso 1 1 d . . .
C101 C 0.3232(5) 0.8930(5) 0.1836(4) 0.052(7) Uani 1 1 d G . .
C102 C 0.3152(7) 0.8948(6) 0.1451(4) 0.067(8) Uani 1 1 d G . .
C103 C 0.2467(9) 0.9086(6) 0.1279(4) 0.114(13) Uani 1 1 d G . .
C104 C 0.1863(6) 0.9206(6) 0.1491(6) 0.108(13) Uani 1 1 d G . .
C105 C 0.1943(6) 0.9187(5) 0.1876(6) 0.083(10) Uani 1 1 d G . .
C106 C 0.2627(8) 0.9050(6) 0.2049(4) 0.091(10) Uani 1 1 d G . .
C110 C 0.6117(8) 0.9773(6) 0.2423(5) 0.026(4) Uani 1 1 d . . .
C111 C 0.6001(6) 1.0295(4) 0.2599(3) 0.031(5) Uani 1 1 d G . .
C112 C 0.5881(6) 1.0725(5) 0.2379(2) 0.033(5) Uani 1 1 d G . .
C113 C 0.5708(6) 1.1188(4) 0.2541(3) 0.041(6) Uani 1 1 d G . .
C114 C 0.5655(6) 1.1221(4) 0.2923(4) 0.044(6) Uani 1 1 d G . .
C115 C 0.5775(6) 1.0791(5) 0.3143(2) 0.037(5) Uani 1 1 d G . .
C116 C 0.5948(6) 1.0329(4) 0.2981(3) 0.039(5) Uani 1 1 d G . .
C120 C 0.6234(8) 0.7527(8) 0.4281(5) 0.036(5) Uani 1 1 d . . .
C121 C 0.6090(7) 0.7203(6) 0.4636(4) 0.042(6) Uani 1 1 d G . .
C122 C 0.5841(8) 0.7437(5) 0.4953(5) 0.070(8) Uani 1 1 d G . .
C123 C 0.5706(9) 0.7147(7) 0.5265(4) 0.094(10) Uani 1 1 d G . .
C124 C 0.5821(10) 0.6624(7) 0.5260(4) 0.096(10) Uani 1 1 d G . .
C125 C 0.6071(10) 0.6390(4) 0.4944(5) 0.082(9) Uani 1 1 d G . .
C126 C 0.6205(8) 0.6680(6) 0.4631(4) 0.081(9) Uani 1 1 d G . .
C130 C 0.8696(8) 0.7419(7) 0.3757(6) 0.035(5) Uani 1 1 d . . .
C131 C 0.8817(5) 0.6848(3) 0.3703(4) 0.030(5) Uani 1 1 d G . .
C132 C 0.9542(4) 0.6659(4) 0.3681(4) 0.041(6) Uani 1 1 d G . .
C133 C 0.9654(4) 0.6141(4) 0.3627(4) 0.044(6) Uani 1 1 d G . .
C134 C 0.9043(6) 0.5813(3) 0.3594(5) 0.069(8) Uani 1 1 d G . .
C135 C 0.8319(5) 0.6002(4) 0.3615(4) 0.044(6) Uani 1 1 d G . .
C136 C 0.8206(4) 0.6520(4) 0.3670(4) 0.035(5) Uani 1 1 d G . .
C140 C 0.6271(8) 0.6898(7) 0.3086(5) 0.032(5) Uani 1 1 d . . .
C141 C 0.6227(6) 0.6344(3) 0.2925(3) 0.024(4) Uani 1 1 d G . .
C142 C 0.6159(6) 0.5931(5) 0.3162(3) 0.047(6) Uani 1 1 d G . .
C143 C 0.6114(6) 0.5440(4) 0.3018(4) 0.060(8) Uani 1 1 d G . .
C144 C 0.6137(6) 0.5363(4) 0.2637(4) 0.059(7) Uani 1 1 d G . .
C145 C 0.6205(6) 0.5777(5) 0.2401(3) 0.044(6) Uani 1 1 d G . .
C146 C 0.6250(6) 0.6267(4) 0.2545(3) 0.034(5) Uani 1 1 d G . .
C150 C 0.5909(8) 0.8821(7) 0.3928(5) 0.031(5) Uani 1 1 d . . .
C151 C 0.5618(6) 0.9317(4) 0.4095(4) 0.037(5) Uani 1 1 d G . .
C152 C 0.6074(5) 0.9746(5) 0.4110(4) 0.043(6) Uani 1 1 d G . .
C153 C 0.5859(7) 1.0174(4) 0.4305(4) 0.057(6) Uani 1 1 d G . .
C154 C 0.5188(7) 1.0173(5) 0.4485(4) 0.059(7) Uani 1 1 d G . .
C155 C 0.4732(5) 0.9743(6) 0.4470(4) 0.060(7) Uani 1 1 d G . .
C156 C 0.4947(6) 0.9315(4) 0.4275(4) 0.045(6) Uani 1 1 d G . .
Co1 Co 0.24128(19) 0.73696(13) -0.02226(9) 0.0641(10) Uani 1 1 d . . .
C201 C 0.3140(10) 0.7672(9) -0.0592(6) 0.055(6) Uani 1 1 d . . .
C202 C 0.2732(11) 0.7244(9) -0.0754(6) 0.053(6) Uani 1 1 d . . .
C203 C 0.1957(14) 0.7383(9) -0.0743(7) 0.070(8) Uani 1 1 d . . .
C204 C 0.1869(11) 0.7866(10) -0.0580(6) 0.060(7) Uani 1 1 d . . .
C205 C 0.2592(12) 0.8040(8) -0.0481(6) 0.053(6) Uani 1 1 d . . .
C206 C 0.3941(12) 0.7729(12) -0.0545(7) 0.097(11) Uani 1 1 d . . .
H20A H 0.4131 0.7891 -0.0767 0.146 Uiso 1 1 calc R . .
H20B H 0.4174 0.7394 -0.0510 0.146 Uiso 1 1 calc R . .
H20C H 0.4063 0.7943 -0.0328 0.146 Uiso 1 1 calc R . .
C207 C 0.3044(17) 0.6785(10) -0.0922(8) 0.103(11) Uani 1 1 d . . .
H20D H 0.3133 0.6851 -0.1183 0.155 Uiso 1 1 calc R . .
H20E H 0.2687 0.6503 -0.0904 0.155 Uiso 1 1 calc R . .
H20F H 0.3519 0.6694 -0.0789 0.155 Uiso 1 1 calc R . .
C208 C 0.1305(14) 0.7063(10) -0.0900(9) 0.101(10) Uani 1 1 d . . .
H20G H 0.1200 0.7151 -0.1161 0.151 Uiso 1 1 calc R . .
H20H H 0.0859 0.7130 -0.0759 0.151 Uiso 1 1 calc R . .
H20I H 0.1436 0.6701 -0.0880 0.151 Uiso 1 1 calc R . .
C209 C 0.1163(12) 0.8177(11) -0.0525(7) 0.082(9) Uani 1 1 d . . .
H20J H 0.1045 0.8382 -0.0747 0.122 Uiso 1 1 calc R . .
H20K H 0.1247 0.8402 -0.0310 0.122 Uiso 1 1 calc R . .
H20L H 0.0744 0.7947 -0.0482 0.122 Uiso 1 1 calc R . .
C210 C 0.2791(13) 0.8554(9) -0.0305(7) 0.073(8) Uani 1 1 d . . .
H21A H 0.2849 0.8808 -0.0500 0.110 Uiso 1 1 calc R . .
H21B H 0.3262 0.8524 -0.0155 0.110 Uiso 1 1 calc R . .
H21C H 0.2389 0.8660 -0.0146 0.110 Uiso 1 1 calc R . .
C211 C 0.307(3) 0.6939(18) 0.0156(9) 0.141(17) Uani 1 1 d . . .
C212 C 0.248(3) 0.6696(11) 0.0051(10) 0.125(16) Uani 1 1 d . . .
C213 C 0.1765(18) 0.6932(13) 0.0108(7) 0.103(9) Uani 1 1 d . . .
C214 C 0.2059(13) 0.7430(11) 0.0302(6) 0.068(8) Uani 1 1 d . . .
C215 C 0.2858(14) 0.7387(11) 0.0320(7) 0.072(8) Uani 1 1 d . . .
C216 C 0.378(2) 0.6661(16) 0.0101(10) 0.22(3) Uani 1 1 d . . .
H21D H 0.3909 0.6455 0.0321 0.328 Uiso 1 1 calc R . .
H21E H 0.4182 0.6905 0.0061 0.328 Uiso 1 1 calc R . .
H21F H 0.3710 0.6439 -0.0117 0.328 Uiso 1 1 calc R . .
C217 C 0.220(2) 0.6181(12) -0.0143(9) 0.147(10) Uani 1 1 d . . .
H21G H 0.2270 0.5897 0.0031 0.220 Uiso 1 1 calc R . .
H21H H 0.2480 0.6117 -0.0364 0.220 Uiso 1 1 calc R . .
H21I H 0.1661 0.6212 -0.0216 0.220 Uiso 1 1 calc R . .
C218 C 0.085(2) 0.6955(17) 0.0071(9) 0.18(2) Uani 1 1 d . . .
H21J H 0.0645 0.6712 0.0245 0.271 Uiso 1 1 calc R . .
H21K H 0.0681 0.6867 -0.0183 0.271 Uiso 1 1 calc R . .
H21L H 0.0685 0.7299 0.0129 0.271 Uiso 1 1 calc R . .
C219 C 0.1655(15) 0.7878(13) 0.0456(7) 0.112(12) Uani 1 1 d . . .
H21M H 0.1540 0.7808 0.0714 0.168 Uiso 1 1 calc R . .
H21N H 0.1188 0.7937 0.0308 0.168 Uiso 1 1 calc R . .
H21O H 0.1975 0.8181 0.0447 0.168 Uiso 1 1 calc R . .
C220 C 0.3409(12) 0.7728(11) 0.0491(7) 0.089(10) Uani 1 1 d . . .
H22A H 0.3501 0.7634 0.0753 0.133 Uiso 1 1 calc R . .
H22B H 0.3222 0.8078 0.0475 0.133 Uiso 1 1 calc R . .
H22C H 0.3879 0.7702 0.0363 0.133 Uiso 1 1 calc R . .
Cl3 Cl 0.9478(5) 1.1605(4) 0.3196(3) 0.147(4) Uani 1 1 d . . .
Cl4 Cl 0.9260(5) 1.1939(4) 0.3927(3) 0.137(4) Uani 1 1 d . . .
Cl1 Cl 0.7325(5) 0.5415(5) -0.0140(3) 0.161(5) Uani 1 1 d . . .
Cl2 Cl 0.6923(6) 0.6161(7) 0.0412(3) 0.204(7) Uani 1 1 d . . .
C302 C 0.9868(12) 1.1958(10) 0.3583(8) 0.087(9) Uani 1 1 d . . .
H30A H 1.0355 1.1808 0.3669 0.104 Uiso 1 1 calc R . .
H30B H 0.9955 1.2316 0.3509 0.104 Uiso 1 1 calc R . .
C301 C 0.6758(15) 0.6007(16) -0.0043(9) 0.146(17) Uani 1 1 d . . .
H30C H 0.6911 0.6291 -0.0203 0.175 Uiso 1 1 calc R . .
H30D H 0.6217 0.5941 -0.0095 0.175 Uiso 1 1 calc R . .
C311 C 0.817(4) 0.965(3) -0.0431(18) 0.36(5) Uani 1 1 d . . .
H31A H 0.8246 0.9558 -0.0689 0.537 Uiso 1 1 calc R . .
H31B H 0.7734 0.9882 -0.0424 0.537 Uiso 1 1 calc R . .
H31C H 0.8075 0.9347 -0.0285 0.537 Uiso 1 1 calc R . .
C312 C 0.885(7) 0.992(5) -0.027(4) 0.52(10) Uiso 1 1 d . . .
H31D H 0.9240 0.9667 -0.0199 0.619 Uiso 1 1 calc R . .
H31E H 0.9047 1.0151 -0.0458 0.619 Uiso 1 1 calc R . .
C313 C 0.868(8) 1.013(5) -0.003(4) 0.57(11) Uiso 1 1 d . . .
H31F H 0.8146 1.0138 -0.0037 0.685 Uiso 1 1 d R . .
H31N H 0.8834 1.0482 -0.0017 0.685 Uiso 1 1 d R . .
C314 C 0.877(5) 0.995(4) 0.045(3) 0.44(7) Uiso 1 1 d . . .
H31G H 0.9278 1.0035 0.0528 0.523 Uiso 1 1 d R . .
H31H H 0.8696 0.9590 0.0471 0.523 Uiso 1 1 d R . .
C315 C 0.839(3) 1.016(2) 0.0765(17) 0.26(3) Uiso 1 1 d . . .
H31I H 0.7883 1.0040 0.0745 0.310 Uiso 1 1 d R . .
H31J H 0.8447 1.0519 0.0767 0.310 Uiso 1 1 d R . .
C316 C 0.900(3) 0.9803(19) 0.1021(15) 0.22(2) Uiso 1 1 d . . .
H31K H 0.8885 0.9857 0.1275 0.331 Uiso 1 1 d R . .
H31L H 0.8955 0.9447 0.0963 0.331 Uiso 1 1 d R . .
H31M H 0.9504 0.9913 0.0984 0.331 Uiso 1 1 d R . .

loop_
_atom_site_aniso_label
_atom_site_aniso_U_11
_atom_site_aniso_U_22
_atom_site_aniso_U_33
_atom_site_aniso_U_23
_atom_site_aniso_U_13
_atom_site_aniso_U_12
Mn1 0.0151(11) 0.0220(16) 0.0356(19) -0.0004(14) 0.0020(12) -0.0006(11)
Mn2 0.0123(11) 0.0174(15) 0.0367(19) -0.0010(14) 0.0013(11) 0.0011(10)
Mn3 0.0114(11) 0.0224(16) 0.039(2) -0.0034(15) 0.0042(12) -0.0007(11)
Mn4 0.0129(11) 0.0208(15) 0.0353(19) -0.0013(14) 0.0016(12) 0.0007(11)
Mn5 0.0164(12) 0.0289(17) 0.035(2) 0.0001(15) -0.0013(12) -0.0037(11)
Mn6 0.0118(11) 0.0300(17) 0.038(2) -0.0022(15) 0.0064(12) -0.0016(11)
Mn7 0.0168(12) 0.0264(17) 0.042(2) -0.0001(15) -0.0029(12) 0.0006(11)
Mn8 0.0158(12) 0.0325(18) 0.037(2) -0.0030(16) 0.0016(12) 0.0002(12)
Mn9 0.0141(12) 0.0284(17) 0.040(2) -0.0045(15) 0.0008(12) -0.0019(11)
Mn10 0.0161(12) 0.0293(17) 0.0354(19) -0.0032(15) 0.0035(12) -0.0029(11)
Mn11 0.0143(12) 0.0328(18) 0.046(2) 0.0031(16) 0.0048(12) -0.0004(12)
Mn12 0.0160(12) 0.0289(17) 0.038(2) 0.0024(15) 0.0027(12) -0.0006(11)
O1 0.018(5) 0.025(7) 0.042(9) 0.018(7) -0.005(6) -0.006(5)
O2 0.007(5) 0.022(7) 0.035(8) 0.010(6) -0.003(5) -0.002(5)
O3 0.020(5) 0.022(7) 0.036(9) 0.004(6) 0.000(5) 0.004(5)
O4 0.011(5) 0.035(8) 0.037(8) 0.000(7) 0.007(5) 0.003(5)
O5 0.022(6) 0.035(8) 0.036(9) -0.003(7) 0.006(6) -0.002(5)
O6 0.007(5) 0.030(7) 0.038(9) -0.010(6) 0.007(5) 0.002(5)
O7 0.022(6) 0.015(7) 0.046(9) -0.004(6) 0.002(6) 0.003(5)
O8 0.010(5) 0.018(7) 0.053(9) 0.001(7) 0.009(5) 0.001(5)
O9 0.011(5) 0.035(8) 0.043(9) -0.005(7) -0.008(5) 0.001(5)
O10 0.015(5) 0.022(7) 0.027(8) -0.009(6) 0.001(5) -0.001(5)
O11 0.002(8) 0.034(10) 0.044(11) -0.003(8) -0.003(7) 0.003(7)
O12 0.014(5) 0.013(6) 0.031(8) 0.010(6) 0.002(5) -0.001(4)
O13 0.020(5) 0.026(7) 0.035(8) 0.001(6) -0.001(5) 0.002(5)
O14 0.011(5) 0.034(8) 0.037(8) 0.000(7) -0.008(5) 0.001(5)
O15 0.016(5) 0.009(6) 0.047(9) 0.011(6) -0.002(5) -0.007(4)
O16 0.017(5) 0.034(8) 0.039(9) 0.014(7) 0.003(5) -0.015(5)
O17 0.016(6) 0.046(9) 0.053(10) 0.004(8) 0.003(6) 0.001(6)
O18 0.030(6) 0.045(9) 0.030(8) -0.003(7) 0.010(6) -0.004(6)
O19 0.040(6) 0.025(8) 0.030(9) -0.001(7) 0.008(6) -0.007(6)
O20 0.021(6) 0.036(8) 0.042(9) -0.008(7) 0.004(6) 0.005(5)
O21 0.008(5) 0.047(9) 0.045(9) 0.002(7) 0.006(5) -0.007(5)
O22 0.012(5) 0.044(8) 0.044(9) 0.001(7) -0.006(5) -0.003(5)
O23 0.031(6) 0.027(8) 0.057(10) 0.003(7) -0.003(6) -0.004(6)
O24 0.028(6) 0.049(9) 0.056(10) 0.018(8) 0.009(6) 0.020(6)
O25 0.024(6) 0.028(7) 0.035(8) 0.006(7) -0.002(6) -0.011(5)
O26 0.048(7) 0.019(7) 0.031(8) -0.002(6) 0.007(6) -0.006(6)
O27 0.033(6) 0.027(7) 0.037(9) 0.011(7) 0.000(6) -0.001(6)
O28 0.025(6) 0.030(8) 0.040(9) -0.009(7) -0.014(6) 0.002(5)
O29 0.016(5) 0.043(9) 0.045(9) 0.007(7) 0.002(6) 0.005(6)
O30 0.021(6) 0.056(10) 0.030(9) -0.007(8) 0.006(6) 0.003(6)
O31 0.028(6) 0.046(9) 0.043(10) -0.002(8) -0.002(6) -0.003(6)
O32 0.027(6) 0.044(9) 0.056(10) -0.020(8) 0.001(6) 0.010(6)
O33 0.028(6) 0.029(8) 0.050(10) 0.004(7) 0.010(6) -0.001(6)
O34 0.015(5) 0.050(9) 0.058(10) 0.004(8) -0.002(6) -0.005(6)
O35 0.013(5) 0.030(8) 0.060(10) -0.004(7) -0.002(6) -0.006(5)
O36 0.031(6) 0.031(8) 0.046(10) -0.017(7) 0.012(6) -0.003(6)
O37 0.019(6) 0.069(10) 0.059(10) 0.010(8) -0.001(6) -0.007(6)
O38 0.023(6) 0.043(9) 0.041(9) 0.020(7) 0.012(6) -0.002(6)
O39 0.036(7) 0.051(10) 0.063(11) -0.011(9) 0.008(7) 0.010(7)
O40 0.076(10) 0.031(9) 0.064(12) -0.023(8) 0.005(9) -0.024(8)
O41 0.023(6) 0.029(8) 0.053(10) -0.004(7) -0.006(6) 0.005(5)
O42 0.019(5) 0.027(7) 0.029(8) 0.000(6) 0.005(5) -0.006(5)
O43 0.031(6) 0.028(8) 0.052(10) 0.001(7) -0.011(6) 0.010(6)
O44 0.012(5) 0.030(7) 0.058(10) 0.011(7) 0.004(6) 0.006(5)
O45 0.021(6) 0.064(10) 0.042(10) 0.003(8) 0.000(6) -0.007(6)
O46 0.021(6) 0.036(8) 0.038(9) -0.011(7) 0.002(6) -0.007(5)
O47 0.032(6) 0.044(9) 0.031(9) 0.010(7) -0.007(6) 0.000(6)
F1 0.071(7) 0.029(7) 0.044(8) -0.002(6) 0.003(6) 0.015(6)
F2 0.056(7) 0.045(8) 0.064(9) 0.011(7) 0.008(6) 0.005(6)
F3 0.149(13) 0.022(7) 0.113(14) -0.003(9) 0.001(11) -0.022(8)
F4 0.186(16) 0.048(10) 0.079(12) -0.042(9) 0.022(11) -0.010(10)
F5 0.095(9) 0.025(7) 0.041(8) -0.014(6) 0.011(7) -0.005(6)
F11 0.037(6) 0.037(7) 0.103(11) -0.025(7) -0.023(6) 0.002(5)
F12 0.075(8) 0.050(9) 0.115(14) -0.024(9) -0.017(9) 0.018(7)
F13 0.078(8) 0.041(8) 0.080(11) -0.033(8) 0.019(8) -0.017(7)
F14 0.059(7) 0.077(10) 0.052(9) -0.009(8) -0.009(6) -0.043(7)
F15 0.030(5) 0.042(7) 0.077(10) -0.010(7) -0.009(6) -0.002(5)
F21 0.18(2) 0.17(2) 0.16(2) 0.030(18) 0.016(16) 0.091(17)
F22 0.27(3) 0.14(2) 0.22(3) 0.03(2) -0.02(2) 0.09(2)
F23 0.115(14) 0.21(2) 0.16(2) 0.108(19) -0.034(13) -0.050(15)
F24 0.22(3) 0.23(3) 0.16(2) 0.03(2) 0.07(2) 0.00(2)
F25 0.126(15) 0.22(2) 0.138(19) 0.041(18) 0.036(13) 0.092(16)
F31 0.025(5) 0.051(8) 0.067(9) -0.002(7) 0.003(5) 0.001(5)
F32 0.017(5) 0.089(10) 0.089(11) -0.007(9) 0.012(6) -0.012(6)
F33 0.058(7) 0.074(10) 0.078(11) 0.002(9) 0.020(7) -0.041(7)
F34 0.065(8) 0.054(9) 0.092(12) 0.020(8) 0.016(8) -0.020(7)
F35 0.027(5) 0.052(8) 0.080(10) -0.005(7) 0.000(6) -0.001(5)
F41 0.113(10) 0.044(8) 0.038(8) -0.007(7) -0.009(7) 0.005(7)
F42 0.155(13) 0.059(10) 0.070(11) -0.043(9) 0.013(10) 0.004(10)
F43 0.101(10) 0.031(8) 0.116(14) -0.014(9) 0.007(9) 0.023(7)
F44 0.088(9) 0.033(8) 0.088(11) 0.014(8) -0.008(8) 0.003(7)
F45 0.064(7) 0.043(8) 0.051(9) -0.004(7) 0.005(6) -0.003(6)
F51 0.109(12) 0.152(17) 0.075(13) -0.051(12) 0.017(10) -0.055(12)
F52 0.162(17) 0.162(19) 0.077(13) -0.013(13) -0.027(12) -0.098(15)
F53 0.073(10) 0.159(18) 0.22(2) 0.049(17) -0.069(12) -0.082(11)
F54 0.037(7) 0.134(17) 0.23(2) 0.012(16) 0.027(10) -0.012(9)
F55 0.045(7) 0.090(12) 0.130(15) -0.006(11) 0.025(8) 0.006(7)
F61 0.20(2) 0.108(15) 0.107(15) 0.012(12) -0.005(14) -0.098(14)
F62 0.24(3) 0.16(2) 0.096(17) 0.022(16) 0.032(16) -0.076(19)
F63 0.169(17) 0.17(2) 0.084(15) -0.008(14) -0.004(12) -0.062(15)
F64 0.28(3) 0.156(19) 0.083(15) -0.022(13) -0.030(15) -0.153(19)
F65 0.21(2) 0.125(16) 0.074(13) -0.026(12) 0.013(13) -0.115(15)
F71 0.025(5) 0.056(9) 0.074(10) 0.014(8) -0.015(6) -0.016(5)
F72 0.036(6) 0.051(9) 0.108(12) 0.016(8) -0.006(6) 0.023(6)
F73 0.069(8) 0.028(7) 0.149(15) 0.012(9) -0.020(9) 0.004(6)
F74 0.057(7) 0.035(8) 0.21(2) 0.025(11) -0.037(10) -0.024(6)
F75 0.022(5) 0.038(8) 0.183(17) 0.017(9) -0.015(8) -0.007(5)
F81 0.038(6) 0.066(9) 0.052(9) 0.013(7) -0.001(6) 0.011(6)
F82 0.036(6) 0.100(11) 0.083(11) -0.016(9) -0.030(6) 0.026(7)
F83 0.025(5) 0.102(12) 0.111(13) -0.023(10) 0.007(7) 0.022(6)
F84 0.043(6) 0.080(10) 0.062(10) 0.008(8) 0.029(6) -0.003(6)
F85 0.040(6) 0.056(8) 0.046(8) 0.011(7) 0.015(5) 0.005(5)
F91 0.058(8) 0.25(3) 0.084(14) -0.001(15) 0.015(8) -0.002(12)
F92 0.116(15) 0.34(4) 0.15(2) 0.05(2) 0.074(15) 0.063(19)
F93 0.18(2) 0.54(6) 0.051(14) 0.00(2) 0.027(14) 0.16(3)
F94 0.21(2) 0.34(4) 0.076(16) -0.06(2) -0.080(16) 0.05(2)
F95 0.070(10) 0.32(3) 0.118(18) -0.03(2) -0.025(11) -0.012(14)
F101 0.083(10) 0.139(16) 0.083(12) 0.001(12) -0.020(9) 0.004(10)
F102 0.161(19) 0.21(2) 0.15(2) 0.057(19) -0.111(17) -0.001(17)
F103 0.077(11) 0.079(13) 0.39(4) 0.032(18) -0.137(17) 0.005(9)
F104 0.035(8) 0.119(16) 0.35(3) -0.054(19) 0.031(13) 0.016(9)
F105 0.032(7) 0.121(14) 0.186(18) -0.028(13) 0.044(9) -0.004(8)
F111 0.044(6) 0.030(7) 0.060(9) 0.008(6) 0.000(6) -0.001(5)
F112 0.060(7) 0.037(7) 0.064(10) 0.007(7) 0.009(7) 0.011(6)
F113 0.077(8) 0.040(8) 0.059(9) -0.009(7) 0.005(7) 0.025(6)
F114 0.128(11) 0.050(9) 0.042(9) -0.012(7) 0.004(8) 0.032(8)
F115 0.105(10) 0.039(8) 0.051(9) 0.020(7) 0.011(8) 0.031(7)
F121 0.26(2) 0.092(15) 0.092(15) -0.022(12) 0.091(16) 0.043(15)
F122 0.25(3) 0.23(3) 0.070(15) 0.014(17) 0.076(17) 0.06(2)
F123 0.146(16) 0.19(2) 0.114(17) 0.094(17) 0.010(13) -0.046(15)
F124 0.28(3) 0.108(18) 0.13(2) 0.013(16) 0.041(19) -0.008(18)
F125 0.20(2) 0.067(12) 0.112(17) 0.007(11) 0.015(14) 0.008(12)
F131 0.017(5) 0.029(7) 0.115(12) 0.001(7) 0.007(6) -0.003(4)
F132 0.043(7) 0.045(9) 0.193(18) 0.009(10) 0.025(9) 0.018(6)
F133 0.086(10) 0.025(7) 0.155(16) 0.007(9) 0.010(10) -0.002(7)
F134 0.057(7) 0.039(8) 0.105(12) -0.003(8) 0.002(7) -0.015(6)
F135 0.017(5) 0.067(9) 0.103(12) -0.004(8) 0.001(6) -0.006(5)
F141 0.065(7) 0.025(7) 0.080(10) 0.019(7) 0.014(7) -0.003(6)
F142 0.100(10) 0.033(8) 0.119(14) 0.015(9) 0.007(9) -0.016(7)
F143 0.098(10) 0.030(8) 0.134(15) -0.039(9) 0.004(10) 0.002(7)
F144 0.085(9) 0.057(9) 0.100(13) -0.040(9) 0.008(9) 0.000(7)
F145 0.065(7) 0.039(8) 0.061(9) -0.004(7) -0.001(7) 0.001(6)
F151 0.036(6) 0.042(7) 0.081(10) -0.006(7) 0.011(6) -0.009(5)
F152 0.123(11) 0.032(8) 0.090(12) -0.003(8) -0.037(9) -0.013(8)
F153 0.132(12) 0.069(10) 0.060(10) -0.034(9) -0.020(9) 0.067(9)
F154 0.062(8) 0.136(14) 0.060(10) -0.002(10) 0.020(7) 0.033(9)
F155 0.035(6) 0.077(10) 0.076(10) 0.004(8) 0.030(6) -0.009(6)
C2 0.026(9) 0.026(11) 0.038(14) -0.015(11) 0.023(9) -0.003(8)
C3 0.013(8) 0.037(12) 0.034(13) -0.021(11) 0.004(8) -0.007(8)
C4 0.038(11) 0.045(15) 0.053(16) 0.021(13) -0.009(11) -0.016(10)
C5 0.062(13) 0.022(12) 0.066(18) -0.020(13) 0.002(13) -0.013(10)
C6 0.089(17) 0.029(14) 0.058(18) -0.017(13) 0.014(14) 0.009(12)
C7 0.039(10) 0.037(13) 0.032(14) -0.001(11) 0.002(9) 0.007(9)
C10 0.022(8) 0.023(10) 0.043(13) 0.004(10) -0.012(8) 0.005(8)
C11 0.027(9) 0.026(11) 0.033(13) -0.002(10) -0.001(9) -0.006(8)
C12 0.062(12) 0.020(12) 0.056(16) -0.011(11) 0.019(12) -0.011(10)
C13 0.042(11) 0.048(15) 0.072(18) -0.025(14) -0.001(11) 0.003(11)
C14 0.086(16) 0.025(13) 0.064(18) -0.011(13) -0.006(14) -0.017(12)
C15 0.062(13) 0.036(14) 0.042(15) 0.005(12) -0.010(11) -0.015(11)
C16 0.048(11) 0.041(14) 0.038(14) -0.012(12) 0.011(10) 0.007(10)
C20 0.039(10) 0.031(12) 0.029(13) 0.022(10) 0.002(9) 0.000(9)
C21 0.063(13) 0.046(15) 0.041(16) 0.009(12) 0.027(12) -0.017(11)
C22 0.11(2) 0.11(3) 0.14(3) 0.08(2) 0.07(2) 0.06(2)
C23 0.10(2) 0.10(3) 0.12(3) 0.06(2) 0.04(2) 0.054(19)
C25 0.12(3) 0.14(4) 0.19(5) 0.09(3) 0.01(3) 0.06(3)
C26 0.22(4) 0.12(3) 0.08(3) 0.05(3) 0.02(3) 0.02(3)
C27 0.10(2) 0.10(3) 0.13(3) 0.05(2) 0.02(2) 0.03(2)
C30 0.014(7) 0.019(10) 0.049(13) -0.012(9) 0.012(8) -0.008(7)
C31 0.028(9) 0.050(14) 0.028(12) -0.009(11) -0.008(8) -0.008(9)
C32 0.030(9) 0.048(14) 0.037(14) -0.011(11) -0.004(9) -0.005(9)
C33 0.025(10) 0.049(15) 0.066(17) -0.007(13) 0.017(10) -0.012(10)
C34 0.037(12) 0.078(19) 0.067(19) -0.013(16) 0.017(11) -0.023(12)
C35 0.054(12) 0.037(13) 0.048(16) 0.011(12) 0.010(11) -0.013(10)
C36 0.025(9) 0.047(14) 0.062(16) 0.004(12) -0.008(10) -0.001(9)
C40 0.018(8) 0.044(13) 0.043(14) 0.004(11) 0.009(9) -0.003(8)
C41 0.043(10) 0.014(11) 0.038(14) -0.011(10) -0.005(10) 0.008(8)
C42 0.047(11) 0.032(13) 0.033(14) -0.015(11) 0.005(10) 0.000(9)
C43 0.062(14) 0.039(14) 0.070(19) -0.017(14) -0.006(13) 0.001(11)
C44 0.030(10) 0.050(16) 0.09(2) 0.004(16) 0.010(12) 0.003(10)
C45 0.042(11) 0.039(14) 0.059(17) 0.004(13) -0.013(11) -0.003(10)
C46 0.023(9) 0.020(11) 0.061(16) -0.002(11) 0.016(9) 0.006(8)
C50 0.022(8) 0.044(12) 0.012(10) 0.017(9) 0.002(7) -0.012(8)
C51 0.037(10) 0.029(12) 0.033(13) 0.020(10) 0.006(9) -0.011(9)
C52 0.039(12) 0.10(2) 0.047(16) -0.022(15) -0.003(11) -0.024(12)
C53 0.12(2) 0.11(3) 0.08(2) 0.01(2) -0.031(19) -0.05(2)
C54 0.052(15) 0.09(2) 0.10(2) 0.010(19) -0.023(16) -0.004(15)
C55 0.017(10) 0.074(19) 0.15(3) 0.046(19) 0.022(14) -0.003(11)
C56 0.026(10) 0.062(16) 0.09(2) 0.000(15) 0.030(11) -0.021(10)
C60 0.034(9) 0.038(12) 0.023(12) 0.007(10) 0.026(9) -0.002(9)
C61 0.048(12) 0.10(2) 0.033(16) 0.002(15) 0.012(11) -0.021(13)
C62 0.11(2) 0.10(2) 0.018(15) -0.008(15) 0.010(15) -0.019(18)
C63 0.11(2) 0.12(3) 0.05(2) 0.033(19) 0.005(16) -0.049(19)
C64 0.14(3) 0.09(3) 0.08(3) 0.01(2) 0.01(2) 0.00(2)
C65 0.13(2) 0.12(3) 0.06(2) -0.03(2) -0.045(19) -0.06(2)
C66 0.067(15) 0.065(18) 0.07(2) 0.020(16) 0.028(14) -0.031(13)
C70 0.017(8) 0.029(11) 0.039(13) -0.019(10) 0.003(8) 0.008(7)
C71 0.037(10) 0.031(12) 0.053(15) -0.001(11) 0.028(10) 0.005(9)
C72 0.036(10) 0.034(12) 0.037(14) 0.014(11) -0.002(9) -0.017(9)
C73 0.035(11) 0.050(15) 0.056(16) 0.024(13) 0.010(10) 0.003(10)
C74 0.051(12) 0.034(13) 0.051(16) 0.004(12) 0.006(11) 0.004(10)
C75 0.056(13) 0.038(15) 0.10(2) 0.022(15) -0.004(13) 0.001(11)
C76 0.021(9) 0.035(13) 0.086(18) 0.005(12) 0.001(10) -0.012(9)
C80 0.030(9) 0.037(12) 0.033(13) 0.001(10) 0.014(8) -0.016(8)
C81 0.014(8) 0.020(10) 0.051(14) -0.001(10) -0.001(9) -0.010(7)
C82 0.024(9) 0.025(11) 0.053(15) -0.007(11) 0.004(9) -0.005(8)
C83 0.036(10) 0.078(18) 0.043(15) -0.037(14) 0.002(10) 0.001(11)
C84 0.024(9) 0.041(13) 0.083(19) -0.032(13) 0.008(11) 0.003(9)
C85 0.018(9) 0.053(14) 0.060(16) -0.018(12) 0.031(10) -0.002(9)
C86 0.037(10) 0.036(12) 0.038(14) 0.000(11) 0.003(10) -0.010(9)
C90 0.034(9) 0.034(12) 0.035(14) 0.003(10) 0.001(9) 0.005(9)
C91 0.045(12) 0.11(2) 0.028(15) -0.002(14) -0.018(11) -0.001(13)
C92 0.067(17) 0.21(4) 0.06(2) 0.02(2) -0.002(15) 0.05(2)
C93 0.11(2) 0.21(4) 0.07(2) 0.08(3) 0.05(2) 0.09(3)
C94 0.16(3) 0.24(5) 0.04(2) 0.03(3) 0.03(2) 0.10(3)
C95 0.09(2) 0.21(4) 0.03(2) -0.02(2) -0.005(16) 0.03(2)
C96 0.058(15) 0.11(2) 0.08(2) -0.018(19) 0.022(15) 0.019(14)
C101 0.026(10) 0.014(11) 0.12(2) 0.012(13) 0.010(12) 0.004(8)
C102 0.062(14) 0.050(16) 0.09(2) -0.013(15) -0.042(14) -0.009(12)
C103 0.079(18) 0.06(2) 0.19(4) 0.06(2) -0.07(2) -0.018(16)
C104 0.036(14) 0.044(17) 0.24(4) -0.02(2) -0.05(2) 0.008(12)
C105 0.023(11) 0.027(13) 0.20(3) -0.006(18) -0.012(15) 0.003(10)
C106 0.086(18) 0.047(17) 0.14(3) -0.015(18) -0.031(19) -0.006(14)
C110 0.017(8) 0.022(10) 0.041(13) -0.004(10) 0.009(8) 0.002(7)
C111 0.018(8) 0.021(11) 0.055(15) -0.003(11) 0.014(9) 0.009(7)
C112 0.024(9) 0.039(13) 0.034(13) 0.001(11) -0.002(8) -0.006(9)
C113 0.031(10) 0.032(13) 0.061(17) 0.019(12) 0.008(10) -0.006(9)
C114 0.034(10) 0.054(15) 0.043(15) -0.013(13) -0.003(10) 0.000(10)
C115 0.042(10) 0.027(12) 0.042(14) 0.000(11) 0.003(10) 0.011(9)
C116 0.046(11) 0.048(14) 0.026(14) 0.001(11) 0.017(10) 0.018(10)
C120 0.025(9) 0.049(14) 0.034(13) 0.016(11) 0.006(9) -0.004(9)
C121 0.019(8) 0.056(15) 0.050(16) -0.021(13) -0.007(9) 0.014(9)
C122 0.080(16) 0.062(18) 0.07(2) -0.004(17) 0.021(15) -0.008(14)
C123 0.10(2) 0.12(3) 0.06(2) -0.03(2) 0.023(17) 0.01(2)
C124 0.12(2) 0.08(2) 0.08(3) 0.05(2) 0.01(2) -0.001(19)
C125 0.12(2) 0.059(19) 0.07(2) -0.005(18) -0.005(18) -0.032(16)
C126 0.086(18) 0.09(2) 0.07(2) -0.002(19) 0.019(16) -0.005(17)
C130 0.012(7) 0.031(11) 0.060(15) 0.002(11) -0.001(8) 0.008(7)
C131 0.025(9) 0.031(11) 0.037(13) 0.013(10) 0.019(8) -0.006(8)
C132 0.027(9) 0.020(11) 0.075(17) 0.012(11) 0.003(10) -0.003(8)
C133 0.023(9) 0.024(11) 0.086(18) -0.002(12) 0.006(10) -0.003(8)
C134 0.043(12) 0.043(15) 0.12(2) 0.021(16) 0.013(13) 0.021(11)
C135 0.038(10) 0.020(11) 0.073(17) -0.005(11) -0.005(10) -0.001(9)
C136 0.030(9) 0.035(12) 0.040(14) 0.004(11) 0.013(9) 0.008(9)
C140 0.018(8) 0.026(11) 0.049(14) 0.003(10) -0.017(8) 0.001(7)
C141 0.018(8) 0.026(11) 0.028(12) -0.007(10) 0.009(8) -0.009(7)
C142 0.034(10) 0.028(12) 0.078(18) 0.011(13) 0.011(11) -0.010(9)
C143 0.025(10) 0.037(14) 0.12(2) -0.022(15) 0.017(13) 0.000(9)
C144 0.036(11) 0.043(15) 0.10(2) -0.004(16) 0.047(13) 0.004(10)
C145 0.031(10) 0.049(15) 0.053(16) -0.018(13) 0.027(10) 0.007(10)
C146 0.035(10) 0.021(11) 0.047(15) 0.000(10) 0.008(9) 0.001(8)
C150 0.022(8) 0.039(12) 0.032(13) -0.003(10) 0.002(8) 0.003(8)
C151 0.032(9) 0.030(12) 0.049(15) -0.019(11) -0.006(9) 0.010(9)
C152 0.050(11) 0.036(13) 0.042(14) -0.028(11) -0.002(10) 0.013(10)
C153 0.055(13) 0.054(16) 0.062(18) -0.005(14) 0.005(12) 0.003(11)
C154 0.072(15) 0.059(17) 0.045(16) 0.000(13) -0.017(13) 0.046(14)
C155 0.027(10) 0.09(2) 0.064(18) 0.004(16) 0.000(11) 0.027(12)
C156 0.028(10) 0.063(16) 0.046(16) 0.009(13) 0.016(10) 0.000(10)
Co1 0.089(2) 0.060(2) 0.043(2) 0.0128(19) 0.0084(18) -0.0051(19)
C201 0.045(12) 0.061(17) 0.059(17) 0.024(14) 0.001(11) 0.002(12)
C202 0.059(13) 0.065(17) 0.036(15) 0.036(13) -0.002(11) -0.011(12)
C203 0.10(2) 0.039(16) 0.07(2) 0.012(15) 0.004(16) -0.021(14)
C204 0.060(14) 0.076(19) 0.044(16) 0.001(15) -0.001(12) -0.015(13)
C205 0.075(15) 0.031(13) 0.052(16) 0.016(12) -0.017(13) -0.019(12)
C206 0.067(16) 0.17(3) 0.06(2) 0.00(2) -0.003(14) 0.004(18)
C207 0.17(3) 0.07(2) 0.07(2) -0.007(18) 0.00(2) 0.05(2)
C208 0.09(2) 0.08(2) 0.13(3) -0.01(2) 0.000(19) -0.036(17)
C209 0.058(14) 0.12(3) 0.07(2) -0.011(19) -0.010(14) -0.001(15)
C210 0.090(17) 0.067(19) 0.063(19) -0.007(15) 0.001(15) -0.018(15)
C211 0.21(5) 0.15(5) 0.06(3) 0.02(3) 0.03(3) -0.03(4)
C212 0.24(5) 0.05(2) 0.10(3) 0.05(2) 0.08(3) 0.02(3)
C213 0.131(19) 0.13(2) 0.04(2) 0.032(18) 0.005(16) -0.093(18)
C214 0.075(16) 0.11(2) 0.026(16) -0.004(16) 0.044(13) -0.013(16)
C215 0.10(2) 0.08(2) 0.036(18) -0.001(16) 0.016(15) 0.026(17)
C216 0.32(6) 0.23(5) 0.12(4) 0.09(3) 0.07(4) 0.22(5)
C217 0.26(2) 0.07(2) 0.11(2) 0.042(19) 0.068(19) -0.023(19)
C218 0.20(4) 0.28(6) 0.06(3) -0.03(3) 0.04(3) -0.13(4)
C219 0.09(2) 0.20(4) 0.05(2) 0.02(2) 0.018(16) 0.00(2)
C220 0.052(14) 0.15(3) 0.058(19) -0.01(2) -0.012(13) 0.019(17)
Cl3 0.111(6) 0.170(10) 0.160(10) -0.024(9) 0.017(6) -0.047(7)
Cl4 0.133(7) 0.134(9) 0.148(10) 0.010(7) 0.053(7) -0.009(6)
Cl1 0.119(7) 0.167(11) 0.191(12) 0.034(9) -0.041(7) -0.026(7)
Cl2 0.128(8) 0.38(2) 0.111(10) -0.024(12) 0.028(7) -0.048(10)
C302 0.066(15) 0.08(2) 0.11(3) 0.03(2) 0.031(17) 0.023(15)
C301 0.08(2) 0.26(5) 0.10(3) -0.03(3) 0.02(2) -0.06(3)
C311 0.51(14) 0.35(12) 0.20(8) -0.08(8) -0.09(8) 0.16(11)

loop_
_atom_type_symbol
_atom_type_description
_atom_type_scat_dispersion_real
_atom_type_scat_dispersion_imag
_atom_type_scat_source
C C 0.0033 0.0016 'International Tables Vol C Tables 4.2.6.8 and 6.1.1.4'
H H 0.0000 0.0000 'International Tables Vol C Tables 4.2.6.8 and 6.1.1.4'
O O 0.0106 0.0060 'International Tables Vol C Tables 4.2.6.8 and 6.1.1.4'
F F 0.0171 0.0103 'International Tables Vol C Tables 4.2.6.8 and 6.1.1.4'
Mn Mn 0.3368 0.7283 'International Tables Vol C Tables 4.2.6.8 and 6.1.1.4'
Co Co 0.3494 0.9721 'International Tables Vol C Tables 4.2.6.8 and 6.1.1.4'
Cl Cl 0.1484 0.1585 'International Tables Vol C Tables 4.2.6.8 and 6.1.1.4'

loop_
_geom_angle_atom_site_label_1
_geom_angle_atom_site_label_2
_geom_angle_atom_site_label_3
_geom_angle
_geom_angle_site_symmetry_1
_geom_angle_site_symmetry_3
_geom_angle_publ_flag
O1 Mn1 O2 84.0(5) . . ?
O1 Mn1 O9 174.9(5) . . ?
O2 Mn1 O9 90.9(5) . . ?
O1 Mn1 O3 81.1(5) . . ?
O2 Mn1 O3 84.6(4) . . ?
O9 Mn1 O3 97.8(5) . . ?
O1 Mn1 O10 96.5(5) . . ?
O2 Mn1 O10 91.2(4) . . ?
O9 Mn1 O10 84.3(5) . . ?
O3 Mn1 O10 175.3(5) . . ?
O1 Mn1 O6 92.2(5) . . ?
O2 Mn1 O6 175.5(5) . . ?
O9 Mn1 O6 92.7(5) . . ?
O3 Mn1 O6 92.3(4) . . ?
O10 Mn1 O6 91.8(4) . . ?
O1 Mn1 Mn2 41.9(4) . . ?
O2 Mn1 Mn2 42.8(4) . . ?
O9 Mn1 Mn2 133.3(4) . . ?
O3 Mn1 Mn2 86.0(4) . . ?
O10 Mn1 Mn2 89.5(3) . . ?
O6 Mn1 Mn2 133.8(4) . . ?
O1 Mn1 Mn8 139.1(3) . . ?
O2 Mn1 Mn8 98.1(3) . . ?
O9 Mn1 Mn8 42.3(3) . . ?
O3 Mn1 Mn8 139.8(4) . . ?
O10 Mn1 Mn8 42.8(4) . . ?
O6 Mn1 Mn8 86.4(3) . . ?
Mn2 Mn1 Mn8 122.66(11) . . ?
O1 Mn1 Mn4 86.4(4) . . ?
O2 Mn1 Mn4 43.4(3) . . ?
O9 Mn1 Mn4 89.5(3) . . ?
O3 Mn1 Mn4 41.9(3) . . ?
O10 Mn1 Mn4 134.2(3) . . ?
O6 Mn1 Mn4 133.9(3) . . ?
Mn2 Mn1 Mn4 62.90(9) . . ?
Mn8 Mn1 Mn4 122.79(13) . . ?
O1 Mn1 Mn3 40.5(3) . . ?
O2 Mn1 Mn3 84.2(3) . . ?
O9 Mn1 Mn3 138.4(3) . . ?
O3 Mn1 Mn3 40.7(4) . . ?
O10 Mn1 Mn3 137.0(4) . . ?
O6 Mn1 Mn3 91.3(3) . . ?
Mn2 Mn1 Mn3 58.93(9) . . ?
Mn8 Mn1 Mn3 177.61(13) . . ?
Mn4 Mn1 Mn3 59.32(9) . . ?
O12 Mn2 O1 92.5(5) . . ?
O12 Mn2 O11 83.9(5) . . ?
O1 Mn2 O11 89.4(5) . . ?
O12 Mn2 O4 97.7(5) . . ?
O1 Mn2 O4 85.1(5) . . ?
O11 Mn2 O4 174.3(6) . . ?
O12 Mn2 O2 176.0(5) . . ?
O1 Mn2 O2 83.6(5) . . ?
O11 Mn2 O2 96.7(5) . . ?
O4 Mn2 O2 81.4(5) . . ?
O12 Mn2 O5 90.6(5) . . ?
O1 Mn2 O5 176.1(5) . . ?
O11 Mn2 O5 93.5(5) . . ?
O4 Mn2 O5 92.0(5) . . ?
O2 Mn2 O5 93.3(5) . . ?
O12 Mn2 Mn5 42.0(3) . . ?
O1 Mn2 Mn5 96.6(3) . . ?
O11 Mn2 Mn5 42.4(5) . . ?
O4 Mn2 Mn5 139.7(4) . . ?
O2 Mn2 Mn5 138.9(3) . . ?
O5 Mn2 Mn5 87.3(4) . . ?
O12 Mn2 Mn1 133.9(4) . . ?
O1 Mn2 Mn1 41.9(4) . . ?
O11 Mn2 Mn1 88.4(5) . . ?
O4 Mn2 Mn1 86.6(4) . . ?
O2 Mn2 Mn1 42.3(3) . . ?
O5 Mn2 Mn1 135.3(4) . . ?
Mn5 Mn2 Mn1 120.87(11) . . ?
O12 Mn2 Mn3 89.5(3) . . ?
O1 Mn2 Mn3 43.2(3) . . ?
O11 Mn2 Mn3 131.9(5) . . ?
O4 Mn2 Mn3 42.9(4) . . ?
O2 Mn2 Mn3 87.2(3) . . ?
O5 Mn2 Mn3 134.4(3) . . ?
Mn5 Mn2 Mn3 120.52(13) . . ?
Mn1 Mn2 Mn3 63.11(9) . . ?
O12 Mn2 Mn4 137.9(3) . . ?
O1 Mn2 Mn4 83.4(3) . . ?
O11 Mn2 Mn4 137.6(5) . . ?
O4 Mn2 Mn4 40.3(4) . . ?
O2 Mn2 Mn4 41.1(3) . . ?
O5 Mn2 Mn4 92.7(4) . . ?
Mn5 Mn2 Mn4 179.98(17) . . ?
Mn1 Mn2 Mn4 59.12(9) . . ?
Mn3 Mn2 Mn4 59.45(9) . . ?
O14 Mn3 O13 85.4(5) . . ?
O14 Mn3 O8 91.9(5) . . ?
O13 Mn3 O8 94.5(5) . . ?
O14 Mn3 O4 90.8(5) . . ?
O13 Mn3 O4 91.9(5) . . ?
O8 Mn3 O4 173.3(5) . . ?
O14 Mn3 O3 99.4(5) . . ?
O13 Mn3 O3 172.7(5) . . ?
O8 Mn3 O3 90.9(5) . . ?
O4 Mn3 O3 82.6(5) . . ?
O14 Mn3 O1 173.0(5) . . ?
O13 Mn3 O1 96.3(5) . . ?
O8 Mn3 O1 94.7(5) . . ?
O4 Mn3 O1 82.3(5) . . ?
O3 Mn3 O1 78.2(5) . . ?
O14 Mn3 Mn6 42.4(4) . . ?
O13 Mn3 Mn6 43.9(3) . . ?
O8 Mn3 Mn6 87.8(3) . . ?
O4 Mn3 Mn6 98.4(3) . . ?
O3 Mn3 Mn6 141.6(3) . . ?
O1 Mn3 Mn6 140.2(4) . . ?
O14 Mn3 Mn2 132.1(4) . . ?
O13 Mn3 Mn2 88.4(3) . . ?
O8 Mn3 Mn2 136.0(3) . . ?
O4 Mn3 Mn2 41.9(3) . . ?
O3 Mn3 Mn2 84.3(3) . . ?
O1 Mn3 Mn2 41.4(4) . . ?
Mn6 Mn3 Mn2 121.70(13) . . ?
O14 Mn3 Mn4 89.4(4) . . ?
O13 Mn3 Mn4 133.8(4) . . ?
O8 Mn3 Mn4 131.6(4) . . ?
O4 Mn3 Mn4 42.2(4) . . ?
O3 Mn3 Mn4 41.5(3) . . ?
O1 Mn3 Mn4 84.4(3) . . ?
Mn6 Mn3 Mn4 122.39(11) . . ?
Mn2 Mn3 Mn4 62.19(9) . . ?
O14 Mn3 Mn1 138.6(4) . . ?
O13 Mn3 Mn1 135.2(3) . . ?
O8 Mn3 Mn1 92.0(3) . . ?
O4 Mn3 Mn1 81.9(3) . . ?
O3 Mn3 Mn1 39.4(3) . . ?
O1 Mn3 Mn1 38.9(4) . . ?
Mn6 Mn3 Mn1 179.03(13) . . ?
Mn2 Mn3 Mn1 57.95(9) . . ?
Mn4 Mn3 Mn1 58.39(9) . . ?
O15 Mn4 O16 84.0(5) . . ?
O15 Mn4 O3 91.8(4) . . ?
O16 Mn4 O3 93.3(5) . . ?
O15 Mn4 O7 91.4(4) . . ?
O16 Mn4 O7 91.9(5) . . ?
O3 Mn4 O7 174.1(5) . . ?
O15 Mn4 O4 103.2(5) . . ?
O16 Mn4 O4 172.2(4) . . ?
O3 Mn4 O4 83.8(5) . . ?
O7 Mn4 O4 90.7(5) . . ?
O15 Mn4 O2 173.6(5) . . ?
O16 Mn4 O2 93.1(5) . . ?
O3 Mn4 O2 82.6(4) . . ?
O7 Mn4 O2 94.4(4) . . ?
O4 Mn4 O2 79.4(4) . . ?
O15 Mn4 Mn7 41.6(4) . . ?
O16 Mn4 Mn7 43.0(3) . . ?
O3 Mn4 Mn7 99.0(4) . . ?
O7 Mn4 Mn7 86.7(4) . . ?
O4 Mn4 Mn7 144.5(3) . . ?
O2 Mn4 Mn7 136.1(4) . . ?
O15 Mn4 Mn1 132.3(4) . . ?
O16 Mn4 Mn1 88.0(4) . . ?
O3 Mn4 Mn1 41.7(3) . . ?
O7 Mn4 Mn1 135.9(3) . . ?
O4 Mn4 Mn1 85.0(3) . . ?
O2 Mn4 Mn1 41.7(3) . . ?
Mn7 Mn4 Mn1 120.35(13) . . ?
O15 Mn4 Mn3 92.6(3) . . ?
O16 Mn4 Mn3 135.8(4) . . ?
O3 Mn4 Mn3 42.6(4) . . ?
O7 Mn4 Mn3 132.3(4) . . ?
O4 Mn4 Mn3 42.3(4) . . ?
O2 Mn4 Mn3 85.5(3) . . ?
Mn7 Mn4 Mn3 124.88(11) . . ?
Mn1 Mn4 Mn3 62.29(9) . . ?
O15 Mn4 Mn2 142.5(4) . . ?
O16 Mn4 Mn2 133.0(3) . . ?
O3 Mn4 Mn2 82.0(3) . . ?
O7 Mn4 Mn2 92.5(4) . . ?
O4 Mn4 Mn2 39.5(3) . . ?
O2 Mn4 Mn2 39.9(3) . . ?
Mn7 Mn4 Mn2 175.86(13) . . ?
Mn1 Mn4 Mn2 57.98(9) . . ?
Mn3 Mn4 Mn2 58.36(9) . . ?
O12 Mn5 O11 83.5(5) . . ?
O12 Mn5 O25 174.1(5) . . ?
O11 Mn5 O25 93.6(5) . . ?
O12 Mn5 O26 95.5(5) . . ?
O11 Mn5 O26 175.2(6) . . ?
O25 Mn5 O26 86.9(5) . . ?
O12 Mn5 O28 84.3(4) . . ?
O11 Mn5 O28 86.3(6) . . ?
O25 Mn5 O28 90.4(4) . . ?
O26 Mn5 O28 88.9(5) . . ?
O12 Mn5 O27 93.1(4) . . ?
O11 Mn5 O27 93.9(6) . . ?
O25 Mn5 O27 92.2(4) . . ?
O26 Mn5 O27 90.9(5) . . ?
O28 Mn5 O27 177.3(4) . . ?
O12 Mn5 Mn2 41.9(4) . . ?
O11 Mn5 Mn2 42.1(4) . . ?
O25 Mn5 Mn2 134.3(4) . . ?
O26 Mn5 Mn2 136.1(4) . . ?
O28 Mn5 Mn2 78.4(3) . . ?
O27 Mn5 Mn2 100.0(3) . . ?
O14 Mn6 O13 83.7(5) . . ?
O14 Mn6 O35 95.6(5) . . ?
O13 Mn6 O35 175.7(5) . . ?
O14 Mn6 O34 174.1(5) . . ?
O13 Mn6 O34 94.2(5) . . ?
O35 Mn6 O34 86.1(5) . . ?
O14 Mn6 O33 85.2(5) . . ?
O13 Mn6 O33 87.8(4) . . ?
O35 Mn6 O33 87.9(5) . . ?
O34 Mn6 O33 89.2(5) . . ?
O14 Mn6 O36 94.2(5) . . ?
O13 Mn6 O36 95.2(5) . . ?
O35 Mn6 O36 89.1(5) . . ?
O34 Mn6 O36 91.5(5) . . ?
O33 Mn6 O36 176.9(4) . . ?
O14 Mn6 Mn3 41.1(3) . . ?
O13 Mn6 Mn3 43.3(4) . . ?
O35 Mn6 Mn3 135.2(4) . . ?
O34 Mn6 Mn3 135.6(3) . . ?
O33 Mn6 Mn3 79.0(3) . . ?
O36 Mn6 Mn3 102.6(3) . . ?
O15 Mn7 O16 83.0(5) . . ?
O15 Mn7 O44 96.7(5) . . ?
O16 Mn7 O44 177.9(6) . . ?
O15 Mn7 O41 171.4(5) . . ?
O16 Mn7 O41 92.2(5) . . ?
O44 Mn7 O41 87.9(5) . . ?
O15 Mn7 O43 86.0(5) . . ?
O16 Mn7 O43 86.7(5) . . ?
O44 Mn7 O43 91.2(5) . . ?
O41 Mn7 O43 86.6(5) . . ?
O15 Mn7 O42 95.8(5) . . ?
O16 Mn7 O42 91.0(5) . . ?
O44 Mn7 O42 91.1(5) . . ?
O41 Mn7 O42 91.4(5) . . ?
O43 Mn7 O42 176.9(5) . . ?
O15 Mn7 Mn4 41.2(3) . . ?
O16 Mn7 Mn4 42.4(4) . . ?
O44 Mn7 Mn4 137.0(4) . . ?
O41 Mn7 Mn4 132.6(3) . . ?
O43 Mn7 Mn4 79.6(3) . . ?
O42 Mn7 Mn4 100.1(3) . . ?
O9 Mn8 O10 84.1(5) . . ?
O9 Mn8 O18 96.0(5) . . ?
O10 Mn8 O18 174.6(5) . . ?
O9 Mn8 O17 174.0(5) . . ?
O10 Mn8 O17 95.8(5) . . ?
O18 Mn8 O17 83.6(5) . . ?
O9 Mn8 O19 89.7(5) . . ?
O10 Mn8 O19 94.1(5) . . ?
O18 Mn8 O19 91.3(5) . . ?
O17 Mn8 O19 96.2(5) . . ?
O9 Mn8 O20 87.7(5) . . ?
O10 Mn8 O20 85.5(5) . . ?
O18 Mn8 O20 89.1(5) . . ?
O17 Mn8 O20 86.3(5) . . ?
O19 Mn8 O20 177.4(4) . . ?
O9 Mn8 Mn1 42.2(4) . . ?
O10 Mn8 Mn1 42.7(3) . . ?
O18 Mn8 Mn1 136.2(3) . . ?
O17 Mn8 Mn1 136.3(4) . . ?
O19 Mn8 Mn1 99.2(3) . . ?
O20 Mn8 Mn1 78.8(3) . . ?
O10 Mn9 O11 94.2(5) . . ?
O10 Mn9 O21 176.3(5) . . ?
O11 Mn9 O21 88.9(5) . . ?
O10 Mn9 O22 92.7(5) . . ?
O11 Mn9 O22 170.3(6) . . ?
O21 Mn9 O22 84.5(5) . . ?
O10 Mn9 O23 92.1(5) . . ?
O11 Mn9 O23 96.3(6) . . ?
O21 Mn9 O23 85.5(5) . . ?
O22 Mn9 O23 90.2(5) . . ?
O10 Mn9 O24 92.3(5) . . ?
O11 Mn9 O24 93.7(6) . . ?
O21 Mn9 O24 89.5(5) . . ?
O22 Mn9 O24 79.2(5) . . ?
O23 Mn9 O24 168.7(4) . . ?
O13 Mn10 O12 94.5(5) . . ?
O13 Mn10 O31 92.0(5) . . ?
O12 Mn10 O31 172.3(5) . . ?
O13 Mn10 O30 173.6(5) . . ?
O12 Mn10 O30 90.8(5) . . ?
O31 Mn10 O30 83.0(5) . . ?
O13 Mn10 O29 96.2(5) . . ?
O12 Mn10 O29 92.9(4) . . ?
O31 Mn10 O29 82.3(5) . . ?
O30 Mn10 O29 87.3(5) . . ?
O13 Mn10 O32 93.5(5) . . ?
O12 Mn10 O32 97.9(5) . . ?
O31 Mn10 O32 85.8(5) . . ?
O30 Mn10 O32 82.1(5) . . ?
O29 Mn10 O32 164.9(5) . . ?
O14 Mn11 O15 89.5(4) . . ?
O14 Mn11 O37 176.6(6) . . ?
O15 Mn11 O37 90.0(5) . . ?
O14 Mn11 O38 87.9(5) . . ?
O15 Mn11 O38 176.6(4) . . ?
O37 Mn11 O38 92.5(5) . . ?
O14 Mn11 O39 90.7(5) . . ?
O15 Mn11 O39 91.8(5) . . ?
O37 Mn11 O39 92.7(5) . . ?
O38 Mn11 O39 90.4(5) . . ?
O14 Mn11 O40 88.2(5) . . ?
O15 Mn11 O40 91.2(5) . . ?
O37 Mn11 O40 88.4(6) . . ?
O38 Mn11 O40 86.6(5) . . ?
O39 Mn11 O40 176.9(6) . . ?
O16 Mn12 O9 94.6(5) . . ?
O16 Mn12 O47 88.7(5) . . ?
O9 Mn12 O47 167.1(5) . . ?
O16 Mn12 O45 168.8(6) . . ?
O9 Mn12 O45 94.2(5) . . ?
O47 Mn12 O45 81.2(6) . . ?
O16 Mn12 O46 96.9(5) . . ?
O9 Mn12 O46 96.0(5) . . ?
O47 Mn12 O46 96.0(5) . . ?
O45 Mn12 O46 89.1(5) . . ?
O16 Mn12 O48 70(3) . . ?
O9 Mn12 O48 93(4) . . ?
O47 Mn12 O48 76(4) . . ?
O45 Mn12 O48 103(3) . . ?
O46 Mn12 O48 164(3) . . ?
Mn2 O1 Mn1 96.2(5) . . ?
Mn2 O1 Mn3 95.4(5) . . ?
Mn1 O1 Mn3 100.6(5) . . ?
Mn1 O2 Mn2 94.9(5) . . ?
Mn1 O2 Mn4 94.9(4) . . ?
Mn2 O2 Mn4 99.0(5) . . ?
Mn1 O3 Mn4 96.4(5) . . ?
Mn1 O3 Mn3 100.0(5) . . ?
Mn4 O3 Mn3 95.9(5) . . ?
Mn2 O4 Mn4 100.2(5) . . ?
Mn2 O4 Mn3 95.1(5) . . ?
Mn4 O4 Mn3 95.5(5) . . ?
C40 O5 Mn2 124.8(8) . . ?
C1 O6 Mn1 127.1(8) . . ?
C110 O7 Mn4 124.6(8) . . ?
C140 O8 Mn3 123.1(8) . . ?
Mn12 O9 Mn1 132.0(6) . . ?
Mn12 O9 Mn8 123.5(7) . . ?
Mn1 O9 Mn8 95.4(5) . . ?
Mn9 O10 Mn1 132.5(6) . . ?
Mn9 O10 Mn8 123.8(6) . . ?
Mn1 O10 Mn8 94.5(5) . . ?
Mn2 O11 Mn9 132.6(8) . . ?
Mn2 O11 Mn5 95.5(6) . . ?
Mn9 O11 Mn5 129.1(7) . . ?
Mn2 O12 Mn5 96.0(5) . . ?
Mn2 O12 Mn10 132.5(5) . . ?
Mn5 O12 Mn10 125.2(6) . . ?
Mn10 O13 Mn3 134.1(6) . . ?
Mn10 O13 Mn6 124.6(6) . . ?
Mn3 O13 Mn6 92.8(5) . . ?
Mn3 O14 Mn6 96.5(5) . . ?
Mn3 O14 Mn11 133.5(7) . . ?
Mn6 O14 Mn11 128.7(6) . . ?
Mn4 O15 Mn7 97.2(5) . . ?
Mn4 O15 Mn11 130.8(6) . . ?
Mn7 O15 Mn11 126.2(5) . . ?
Mn12 O16 Mn4 135.1(6) . . ?
Mn12 O16 Mn7 124.1(7) . . ?
Mn4 O16 Mn7 94.6(5) . . ?
C80 O17 Mn8 128.8(9) . . ?
C90 O18 Mn8 129.5(9) . . ?
C70 O19 Mn8 126.5(9) . . ?
C1 O20 Mn8 120.0(8) . . ?
C50 O21 Mn9 132.9(7) . . ?
C80 O22 Mn9 132.7(7) . . ?
C70 O23 Mn9 133.4(8) . . ?
C50 O25 Mn5 129.2(8) . . ?
C60 O26 Mn5 131.1(8) . . ?
C130 O27 Mn5 124.2(8) . . ?
C40 O28 Mn5 122.6(9) . . ?
C130 O29 Mn10 129.9(8) . . ?
C60 O30 Mn10 132.1(8) . . ?
C120 O31 Mn10 130.4(9) . . ?
C150 O32 Mn10 136.5(9) . . ?
C140 O33 Mn6 121.3(8) . . ?
C120 O34 Mn6 129.1(8) . . ?
C30 O35 Mn6 131.6(9) . . ?
C150 O36 Mn6 125.6(8) . . ?
C100 O37 Mn11 134.5(7) . . ?
C30 O38 Mn11 131.8(8) . . ?
C20 O41 Mn7 131.2(8) . . ?
C10 O42 Mn7 126.5(8) . . ?
C110 O43 Mn7 119.9(7) . . ?
C100 O44 Mn7 135.9(8) . . ?
C90 O45 Mn12 137.4(10) . . ?
C10 O46 Mn12 130.3(9) . . ?
C20 O47 Mn12 130.2(8) . . ?
O20 C1 O6 127.7(14) . . ?
O20 C1 C2 115.8(13) . . ?
O6 C1 C2 116.4(13) . . ?
C3 C2 C7 120.0 . . ?
C3 C2 C1 120.5(11) . . ?
C7 C2 C1 119.3(11) . . ?
F1 C3 C2 122.0(10) . . ?
F1 C3 C4 118.0(10) . . ?
C2 C3 C4 120.0 . . ?
F2 C4 C3 118.8(10) . . ?
F2 C4 C5 121.2(10) . . ?
C3 C4 C5 120.0 . . ?
F3 C5 C6 121.8(11) . . ?
F3 C5 C4 118.2(11) . . ?
C6 C5 C4 120.0 . . ?
F4 C6 C5 118.8(11) . . ?
F4 C6 C7 121.2(11) . . ?
C5 C6 C7 120.0 . . ?
F5 C7 C6 116.5(10) . . ?
F5 C7 C2 123.5(10) . . ?
C6 C7 C2 120.0 . . ?
O46 C10 O42 126.8(15) . . ?
O46 C10 C11 117.0(14) . . ?
O42 C10 C11 116.2(13) . . ?
C12 C11 C16 120.0 . . ?
C12 C11 C10 119.7(9) . . ?
C16 C11 C10 120.1(9) . . ?
F11 C12 C11 121.3(8) . . ?
F11 C12 C13 118.7(8) . . ?
C11 C12 C13 120.0 . . ?
F12 C13 C12 120.6(9) . . ?
F12 C13 C14 119.3(9) . . ?
C12 C13 C14 120.0 . . ?
F13 C14 C13 120.8(9) . . ?
F13 C14 C15 119.2(9) . . ?
C13 C14 C15 120.0 . . ?
F14 C15 C16 119.1(9) . . ?
F14 C15 C14 120.9(9) . . ?
C16 C15 C14 120.0 . . ?
F15 C16 C15 117.6(8) . . ?
F15 C16 C11 122.4(8) . . ?
C15 C16 C11 120.0 . . ?
O41 C20 O47 123.5(14) . . ?
O41 C20 C21 117.1(14) . . ?
O47 C20 C21 119.4(14) . . ?
C22 C21 C27 120.0 . . ?
C22 C21 C20 119.0(15) . . ?
C27 C21 C20 121.0(15) . . ?
F21 C22 C23 115.5(16) . . ?
F21 C22 C21 124.3(16) . . ?
C23 C22 C21 120.0 . . ?
F22 C23 C22 123.8(18) . . ?
F22 C23 C25 115.1(18) . . ?
C22 C23 C25 120.0 . . ?
C23 C25 C26 120.0 . . ?
C23 C25 F23 122.2(18) . . ?
C26 C25 F23 117.5(18) . . ?
C27 C26 C25 120.0 . . ?
C27 C26 F24 122.9(17) . . ?
C25 C26 F24 116.7(17) . . ?
F25 C27 C26 118.9(16) . . ?
F25 C27 C21 121.0(16) . . ?
C26 C27 C21 120.0 . . ?
O38 C30 O35 128.9(13) . . ?
O38 C30 C31 122.0(13) . . ?
O35 C30 C31 109.0(13) . . ?
C32 C31 C36 120.0 . . ?
C32 C31 C30 118.2(9) . . ?
C36 C31 C30 121.8(10) . . ?
F31 C32 C33 118.1(8) . . ?
F31 C32 C31 121.9(8) . . ?
C33 C32 C31 120.0 . . ?
F32 C33 C34 119.5(9) . . ?
F32 C33 C32 120.5(9) . . ?
C34 C33 C32 120.0 . . ?
F33 C34 C33 119.8(9) . . ?
F33 C34 C35 120.2(9) . . ?
C33 C34 C35 120.0 . . ?
F34 C35 C36 120.4(9) . . ?
F34 C35 C34 119.6(9) . . ?
C36 C35 C34 120.0 . . ?
F35 C36 C35 119.5(8) . . ?
F35 C36 C31 120.5(8) . . ?
C35 C36 C31 120.0 . . ?
O28 C40 O5 126.2(16) . . ?
O28 C40 C41 120.9(15) . . ?
O5 C40 C41 112.9(13) . . ?
C42 C41 C46 120.0 . . ?
C42 C41 C40 118.3(12) . . ?
C46 C41 C40 121.6(12) . . ?
F41 C42 C43 117.3(10) . . ?
F41 C42 C41 122.7(10) . . ?
C43 C42 C41 120.0 . . ?
F42 C43 C44 120.9(10) . . ?
F42 C43 C42 119.1(10) . . ?
C44 C43 C42 120.0 . . ?
F43 C44 C43 118.4(11) . . ?
F43 C44 C45 121.5(11) . . ?
C43 C44 C45 120.0 . . ?
F44 C45 C44 118.1(11) . . ?
F44 C45 C46 121.8(11) . . ?
C44 C45 C46 120.0 . . ?
F45 C46 C45 116.4(10) . . ?
F45 C46 C41 123.6(10) . . ?
C45 C46 C41 120.0 . . ?
O21 C50 O25 127.9(13) . . ?
O21 C50 C51 117.5(12) . . ?
O25 C50 C51 114.6(13) . . ?
C52 C51 C56 120.0 . . ?
C52 C51 C50 120.4(11) . . ?
C56 C51 C50 119.6(11) . . ?
F51 C52 C53 116.5(11) . . ?
F51 C52 C51 123.4(11) . . ?
C53 C52 C51 120.0 . . ?
F52 C53 C54 119.6(12) . . ?
F52 C53 C52 120.3(12) . . ?
C54 C53 C52 120.0 . . ?
F53 C54 C53 121.7(13) . . ?
F53 C54 C55 118.3(13) . . ?
C53 C54 C55 120.0 . . ?
F54 C55 C54 119.5(12) . . ?
F54 C55 C56 120.5(12) . . ?
C54 C55 C56 120.0 . . ?
F55 C56 C55 117.8(9) . . ?
F55 C56 C51 122.2(9) . . ?
C55 C56 C51 120.0 . . ?
O30 C60 O26 126.3(16) . . ?
O30 C60 C61 119.3(13) . . ?
O26 C60 C61 114.2(13) . . ?
C62 C61 C66 120.0 . . ?
C62 C61 C60 118.2(13) . . ?
C66 C61 C60 121.6(14) . . ?
F61 C62 C63 114.5(13) . . ?
F61 C62 C61 125.3(13) . . ?
C63 C62 C61 120.0 . . ?
F62 C63 C62 122.8(15) . . ?
F62 C63 C64 117.1(15) . . ?
C62 C63 C64 120.0 . . ?
F63 C64 C63 121.8(16) . . ?
F63 C64 C65 118.2(16) . . ?
C63 C64 C65 120.0 . . ?
F64 C65 C66 117.4(15) . . ?
F64 C65 C64 122.5(16) . . ?
C66 C65 C64 120.0 . . ?
F65 C66 C65 122.8(14) . . ?
F65 C66 C61 117.2(14) . . ?
C65 C66 C61 120.0 . . ?
O23 C70 O19 127.2(15) . . ?
O23 C70 C71 114.4(13) . . ?
O19 C70 C71 118.3(14) . . ?
C72 C71 C76 120.0 . . ?
C72 C71 C70 119.3(9) . . ?
C76 C71 C70 120.2(9) . . ?
F71 C72 C73 119.2(8) . . ?
F71 C72 C71 120.8(8) . . ?
C73 C72 C71 120.0 . . ?
F72 C73 C72 118.3(9) . . ?
F72 C73 C74 121.6(9) . . ?
C72 C73 C74 120.0 . . ?
F73 C74 C73 119.3(9) . . ?
F73 C74 C75 120.7(9) . . ?
C73 C74 C75 120.0 . . ?
F74 C75 C76 120.1(9) . . ?
F74 C75 C74 119.7(9) . . ?
C76 C75 C74 120.0 . . ?
F75 C76 C75 119.2(9) . . ?
F75 C76 C71 120.8(9) . . ?
C75 C76 C71 120.0 . . ?
O22 C80 O17 129.1(14) . . ?
O22 C80 C81 115.0(13) . . ?
O17 C80 C81 115.8(14) . . ?
C82 C81 C86 120.0 . . ?
C82 C81 C80 118.7(10) . . ?
C86 C81 C80 121.3(10) . . ?
F81 C82 C83 117.1(8) . . ?
F81 C82 C81 122.8(8) . . ?
C83 C82 C81 120.0 . . ?
F82 C83 C82 122.2(9) . . ?
F82 C83 C84 117.7(9) . . ?
C82 C83 C84 120.0 . . ?
F83 C84 C85 118.3(10) . . ?
F83 C84 C83 121.7(10) . . ?
C85 C84 C83 120.0 . . ?
F84 C85 C86 119.3(9) . . ?
F84 C85 C84 120.6(9) . . ?
C86 C85 C84 120.0 . . ?
F85 C86 C85 117.6(8) . . ?
F85 C86 C81 122.3(8) . . ?
C85 C86 C81 120.0 . . ?
O45 C90 O18 122.9(16) . . ?
O45 C90 C91 116.6(15) . . ?
O18 C90 C91 120.4(14) . . ?
C92 C91 C96 120.0 . . ?
C92 C91 C90 119.9(14) . . ?
C96 C91 C90 119.9(14) . . ?
F91 C92 C93 119.3(15) . . ?
F91 C92 C91 120.6(14) . . ?
C93 C92 C91 120.0 . . ?
C92 C93 C94 120.0 . . ?
C92 C93 F92 117.7(16) . . ?
C94 C93 F92 122.2(16) . . ?
F93 C94 C93 122.2(18) . . ?
F93 C94 C95 117.7(18) . . ?
C93 C94 C95 120.0 . . ?
F94 C95 C96 120.6(17) . . ?
F94 C95 C94 119.4(17) . . ?
C96 C95 C94 120.0 . . ?
F95 C96 C95 120.1(14) . . ?
F95 C96 C91 119.6(14) . . ?
C95 C96 C91 120.0 . . ?
O37 C100 O44 127.3(12) . . ?
O37 C100 C101 119.4(12) . . ?
O44 C100 C101 113.2(13) . . ?
C102 C101 C106 120.0 . . ?
C102 C101 C100 120.6(13) . . ?
C106 C101 C100 119.4(13) . . ?
F101 C102 C101 124.4(13) . . ?
F101 C102 C103 115.6(13) . . ?
C101 C102 C103 120.0 . . ?
F102 C103 C104 119.9(13) . . ?
F102 C103 C102 120.0(13) . . ?
C104 C103 C102 120.0 . . ?
F103 C104 C103 123.4(16) . . ?
F103 C104 C105 116.4(16) . . ?
C103 C104 C105 120.0 . . ?
F104 C105 C106 119.3(15) . . ?
F104 C105 C104 120.7(15) . . ?
C106 C105 C104 120.0 . . ?
F105 C106 C105 119.3(13) . . ?
F105 C106 C101 120.6(13) . . ?
C105 C106 C101 120.0 . . ?
O7 C110 O43 127.9(14) . . ?
O7 C110 C111 115.7(13) . . ?
O43 C110 C111 116.4(12) . . ?
C112 C111 C116 120.0 . . ?
C112 C111 C110 120.8(11) . . ?
C116 C111 C110 119.0(11) . . ?
F111 C112 C113 117.1(10) . . ?
F111 C112 C111 122.9(10) . . ?
C113 C112 C111 120.0 . . ?
F112 C113 C114 120.0(10) . . ?
F112 C113 C112 120.0(10) . . ?
C114 C113 C112 120.0 . . ?
F113 C114 C115 119.1(10) . . ?
F113 C114 C113 120.9(10) . . ?
C115 C114 C113 120.0 . . ?
F114 C115 C114 120.3(9) . . ?
F114 C115 C116 119.6(9) . . ?
C114 C115 C116 120.0 . . ?
F115 C116 C115 119.0(9) . . ?
F115 C116 C111 121.0(9) . . ?
C115 C116 C111 120.0 . . ?
O34 C120 O31 133.1(16) . . ?
O34 C120 C121 114.3(13) . . ?
O31 C120 C121 112.5(14) . . ?
C122 C121 C126 120.0 . . ?
C122 C121 C120 120.2(15) . . ?
C126 C121 C120 119.8(15) . . ?
F121 C122 C121 117.1(15) . . ?
F121 C122 C123 122.9(15) . . ?
C121 C122 C123 120.0 . . ?
F122 C123 C122 120.7(17) . . ?
F122 C123 C124 119.2(17) . . ?
C122 C123 C124 120.0 . . ?
F123 C124 C125 124.2(18) . . ?
F123 C124 C123 115.7(18) . . ?
C125 C124 C123 120.0 . . ?
F124 C125 C126 118.6(17) . . ?
F124 C125 C124 121.4(17) . . ?
C126 C125 C124 120.0 . . ?
F125 C126 C125 118.7(15) . . ?
F125 C126 C121 121.2(15) . . ?
C125 C126 C121 120.0 . . ?
O27 C130 O29 126.2(15) . . ?
O27 C130 C131 119.7(12) . . ?
O29 C130 C131 113.5(13) . . ?
C132 C131 C136 120.0 . . ?
C132 C131 C130 119.8(8) . . ?
C136 C131 C130 120.2(8) . . ?
F131 C132 C133 117.0(7) . . ?
F131 C132 C131 123.0(7) . . ?
C133 C132 C131 120.0 . . ?
F132 C133 C132 120.6(8) . . ?
F132 C133 C134 119.4(8) . . ?
C132 C133 C134 120.0 . . ?
F133 C134 C135 119.9(7) . . ?
F133 C134 C133 120.1(7) . . ?
C135 C134 C133 120.0 . . ?
F134 C135 C134 119.7(7) . . ?
F134 C135 C136 120.3(7) . . ?
C134 C135 C136 120.0 . . ?
F135 C136 C135 118.1(7) . . ?
F135 C136 C131 121.9(7) . . ?
C135 C136 C131 120.0 . . ?
O33 C140 O8 128.7(15) . . ?
O33 C140 C141 116.4(13) . . ?
O8 C140 C141 114.8(14) . . ?
C142 C141 C146 120.0 . . ?
C142 C141 C140 120.1(11) . . ?
C146 C141 C140 119.9(11) . . ?
F141 C142 C143 118.9(10) . . ?
F141 C142 C141 121.1(10) . . ?
C143 C142 C141 120.0 . . ?
F142 C143 C142 119.9(11) . . ?
F142 C143 C144 120.0(11) . . ?
C142 C143 C144 120.0 . . ?
F143 C144 C145 121.2(12) . . ?
F143 C144 C143 118.8(12) . . ?
C145 C144 C143 120.0 . . ?
F144 C145 C146 120.2(11) . . ?
F144 C145 C144 119.7(11) . . ?
C146 C145 C144 120.0 . . ?
F145 C146 C145 116.8(10) . . ?
F145 C146 C141 123.1(10) . . ?
C145 C146 C141 120.0 . . ?
O32 C150 O36 126.7(15) . . ?
O32 C150 C151 113.7(13) . . ?
O36 C150 C151 119.5(12) . . ?
C152 C151 C156 120.0 . . ?
C152 C151 C150 119.6(10) . . ?
C156 C151 C150 119.8(10) . . ?
F151 C152 C153 118.1(10) . . ?
F151 C152 C151 121.9(10) . . ?
C153 C152 C151 120.0 . . ?
F152 C153 C154 121.6(12) . . ?
F152 C153 C152 118.4(12) . . ?
C154 C153 C152 120.0 . . ?
F153 C154 C155 120.6(13) . . ?
F153 C154 C153 119.4(13) . . ?
C155 C154 C153 120.0 . . ?
F154 C155 C154 118.9(13) . . ?
F154 C155 C156 121.1(13) . . ?
C154 C155 C156 120.0 . . ?
F155 C156 C155 118.3(11) . . ?
F155 C156 C151 121.6(10) . . ?
C155 C156 C151 120.0 . . ?
C203 Co1 C205 67.7(9) . . ?
C203 Co1 C212 118.8(16) . . ?
C205 Co1 C212 167.4(18) . . ?
C203 Co1 C214 137.7(11) . . ?
C205 Co1 C214 115.1(11) . . ?
C212 Co1 C214 68.2(14) . . ?
C203 Co1 C204 40.7(9) . . ?
C205 Co1 C204 40.2(8) . . ?
C212 Co1 C204 151.6(18) . . ?
C214 Co1 C204 112.2(11) . . ?
C203 Co1 C213 109.8(10) . . ?
C205 Co1 C213 149.4(13) . . ?
C212 Co1 C213 41.4(14) . . ?
C214 Co1 C213 45.0(11) . . ?
C204 Co1 C213 117.4(12) . . ?
C203 Co1 C202 41.3(9) . . ?
C205 Co1 C202 69.7(10) . . ?
C212 Co1 C202 107.6(13) . . ?
C214 Co1 C202 174.9(11) . . ?
C204 Co1 C202 70.0(9) . . ?
C213 Co1 C202 130.0(11) . . ?
C203 Co1 C201 68.2(9) . . ?
C205 Co1 C201 41.4(9) . . ?
C212 Co1 C201 128.7(15) . . ?
C214 Co1 C201 143.7(11) . . ?
C204 Co1 C201 69.0(8) . . ?
C213 Co1 C201 168.5(13) . . ?
C202 Co1 C201 41.1(9) . . ?
C203 Co1 C215 177.4(11) . . ?
C205 Co1 C215 110.7(11) . . ?
C212 Co1 C215 63.1(16) . . ?
C214 Co1 C215 40.7(9) . . ?
C204 Co1 C215 136.7(11) . . ?
C213 Co1 C215 70.4(11) . . ?
C202 Co1 C215 140.6(10) . . ?
C201 Co1 C215 112.2(10) . . ?
C203 Co1 C211 144.0(17) . . ?
C205 Co1 C211 132.3(16) . . ?
C212 Co1 C211 36.0(15) . . ?
C214 Co1 C211 68.0(15) . . ?
C204 Co1 C211 172.4(16) . . ?
C213 Co1 C211 68.5(15) . . ?
C202 Co1 C211 110.4(15) . . ?
C201 Co1 C211 106.1(15) . . ?
C215 Co1 C211 38.7(14) . . ?
C206 C201 C202 127(2) . . ?
C206 C201 C205 125(2) . . ?
C202 C201 C205 107.3(18) . . ?
C206 C201 Co1 128.2(17) . . ?
C202 C201 Co1 69.0(12) . . ?
C205 C201 Co1 67.8(12) . . ?
C203 C202 C201 105(2) . . ?
C203 C202 C207 127(2) . . ?
C201 C202 C207 128(2) . . ?
C203 C202 Co1 67.6(14) . . ?
C201 C202 Co1 69.9(13) . . ?
C207 C202 Co1 130.1(17) . . ?
C204 C203 C202 112(2) . . ?
C204 C203 C208 124(2) . . ?
C202 C203 C208 125(2) . . ?
C204 C203 Co1 71.1(15) . . ?
C202 C203 Co1 71.1(14) . . ?
C208 C203 Co1 127.2(19) . . ?
C205 C204 C203 106(2) . . ?
C205 C204 C209 123(2) . . ?
C203 C204 C209 130(2) . . ?
C205 C204 Co1 69.2(13) . . ?
C203 C204 Co1 68.2(15) . . ?
C209 C204 Co1 129.0(18) . . ?
C204 C205 C201 110(2) . . ?
C204 C205 C210 126(2) . . ?
C201 C205 C210 124(2) . . ?
C204 C205 Co1 70.7(13) . . ?
C201 C205 Co1 70.8(12) . . ?
C210 C205 Co1 128.1(17) . . ?
C212 C211 C215 108(5) . . ?
C212 C211 C216 114(6) . . ?
C215 C211 C216 138(5) . . ?
C212 C211 Co1 69(3) . . ?
C215 C211 Co1 70(3) . . ?
C216 C211 Co1 129(3) . . ?
C211 C212 C213 118(4) . . ?
C211 C212 C217 143(5) . . ?
C213 C212 C217 99(4) . . ?
C211 C212 Co1 75(3) . . ?
C213 C212 Co1 70.2(17) . . ?
C217 C212 Co1 121(3) . . ?
C212 C213 C214 98(3) . . ?
C212 C213 C218 153(4) . . ?
C214 C213 C218 108(3) . . ?
C212 C213 Co1 68.3(16) . . ?
C214 C213 Co1 66.8(12) . . ?
C218 C213 Co1 121(2) . . ?
C215 C214 C219 123(3) . . ?
C215 C214 C213 105(2) . . ?
C219 C214 C213 132(3) . . ?
C215 C214 Co1 71.2(14) . . ?
C219 C214 Co1 126(2) . . ?
C213 C214 Co1 68.2(13) . . ?
C211 C215 C214 110(3) . . ?
C211 C215 C220 121(3) . . ?
C214 C215 C220 129(3) . . ?
C211 C215 Co1 71(2) . . ?
C214 C215 Co1 68.1(15) . . ?
C220 C215 Co1 130(2) . . ?
Cl4 C302 Cl3 108.6(15) . . ?
Cl2 C301 Cl1 108(2) . . ?
C313 C312 C311 108(10) . . ?
C312 C313 C314 129(10) . . ?
C315 C314 C313 130(10) . . ?
C314 C315 C316 85(6) . . ?

loop_
_geom_bond_atom_site_label_1
_geom_bond_atom_site_label_2
_geom_bond_distance
_geom_bond_site_symmetry_2
_geom_bond_publ_flag
Mn1 O1 1.880(13) . ?
Mn1 O2 1.888(11) . ?
Mn1 O9 1.891(13) . ?
Mn1 O3 1.895(10) . ?
Mn1 O10 1.905(9) . ?
Mn1 O6 1.914(12) . ?
Mn1 Mn2 2.795(4) . ?
Mn1 Mn8 2.799(4) . ?
Mn1 Mn4 2.830(3) . ?
Mn1 Mn3 2.941(4) . ?
Mn2 O12 1.873(12) . ?
Mn2 O1 1.876(12) . ?
Mn2 O11 1.878(13) . ?
Mn2 O4 1.896(9) . ?
Mn2 O2 1.907(12) . ?
Mn2 O5 1.914(12) . ?
Mn2 Mn5 2.787(4) . ?
Mn2 Mn3 2.825(3) . ?
Mn2 Mn4 2.935(4) . ?
Mn3 O14 1.821(10) . ?
Mn3 O13 1.888(13) . ?
Mn3 O8 1.917(11) . ?
Mn3 O4 1.931(12) . ?
Mn3 O3 1.946(12) . ?
Mn3 O1 1.944(10) . ?
Mn3 Mn6 2.750(4) . ?
Mn3 Mn4 2.858(4) . ?
Mn4 O15 1.839(9) . ?
Mn4 O16 1.871(13) . ?
Mn4 O3 1.902(11) . ?
Mn4 O7 1.921(11) . ?
Mn4 O4 1.929(13) . ?
Mn4 O2 1.953(9) . ?
Mn4 Mn7 2.767(4) . ?
Mn5 O12 1.877(9) . ?
Mn5 O11 1.887(15) . ?
Mn5 O25 1.962(10) . ?
Mn5 O26 1.964(13) . ?
Mn5 O28 2.220(12) . ?
Mn5 O27 2.221(12) . ?
Mn6 O14 1.865(13) . ?
Mn6 O13 1.909(10) . ?
Mn6 O35 1.963(10) . ?
Mn6 O34 1.968(14) . ?
Mn6 O33 2.189(13) . ?
Mn6 O36 2.209(12) . ?
Mn7 O15 1.851(12) . ?
Mn7 O16 1.895(10) . ?
Mn7 O44 1.934(10) . ?
Mn7 O41 1.985(14) . ?
Mn7 O43 2.183(13) . ?
Mn7 O42 2.212(12) . ?
Mn8 O9 1.894(10) . ?
Mn8 O10 1.908(12) . ?
Mn8 O18 1.957(13) . ?
Mn8 O17 1.963(10) . ?
Mn8 O19 2.158(12) . ?
Mn8 O20 2.247(13) . ?
Mn9 O10 1.860(10) . ?
Mn9 O11 1.885(14) . ?
Mn9 O21 1.972(11) . ?
Mn9 O22 2.015(12) . ?
Mn9 O23 2.116(13) . ?
Mn9 O24 2.208(13) . ?
Mn10 O13 1.870(12) . ?
Mn10 O12 1.896(10) . ?
Mn10 O31 1.987(13) . ?
Mn10 O30 1.999(13) . ?
Mn10 O29 2.142(12) . ?
Mn10 O32 2.148(12) . ?
Mn11 O14 2.090(11) . ?
Mn11 O15 2.116(10) . ?
Mn11 O37 2.124(13) . ?
Mn11 O38 2.137(11) . ?
Mn11 O39 2.197(14) . ?
Mn11 O40 2.205(14) . ?
Mn12 O16 1.853(12) . ?
Mn12 O9 1.892(12) . ?
Mn12 O47 1.952(12) . ?
Mn12 O45 1.959(13) . ?
Mn12 O46 2.073(12) . ?
Mn12 O48 2.181(4) . ?
O5 C40 1.320(19) . ?
O6 C1 1.265(17) . ?
O7 C110 1.260(16) . ?
O8 C140 1.284(18) . ?
O17 C80 1.251(18) . ?
O18 C90 1.281(18) . ?
O19 C70 1.240(18) . ?
O20 C1 1.254(17) . ?
O21 C50 1.209(17) . ?
O22 C80 1.238(19) . ?
O23 C70 1.238(18) . ?
O25 C50 1.257(16) . ?
O26 C60 1.288(16) . ?
O27 C130 1.249(17) . ?
O28 C40 1.220(18) . ?
O29 C130 1.262(17) . ?
O30 C60 1.244(17) . ?
O31 C120 1.219(16) . ?
O32 C150 1.235(15) . ?
O33 C140 1.232(19) . ?
O34 C120 1.206(18) . ?
O35 C30 1.292(17) . ?
O36 C150 1.254(17) . ?
O37 C100 1.216(17) . ?
O38 C30 1.183(19) . ?
O41 C20 1.248(17) . ?
O42 C10 1.259(18) . ?
O43 C110 1.272(18) . ?
O44 C100 1.254(15) . ?
O45 C90 1.269(17) . ?
O46 C10 1.245(17) . ?
O47 C20 1.277(17) . ?
F1 C3 1.306(11) . ?
F2 C4 1.365(12) . ?
F3 C5 1.328(12) . ?
F4 C6 1.318(14) . ?
F5 C7 1.301(12) . ?
F11 C12 1.309(10) . ?
F12 C13 1.328(12) . ?
F13 C14 1.325(11) . ?
F14 C15 1.336(10) . ?
F15 C16 1.322(10) . ?
F21 C22 1.24(2) . ?
F22 C23 1.32(2) . ?
F23 C25 1.430(19) . ?
F24 C26 1.40(2) . ?
F25 C27 1.322(17) . ?
F31 C32 1.324(11) . ?
F32 C33 1.335(10) . ?
F33 C34 1.314(10) . ?
F34 C35 1.305(13) . ?
F35 C36 1.315(9) . ?
F41 C42 1.315(12) . ?
F42 C43 1.353(14) . ?
F43 C44 1.347(12) . ?
F44 C45 1.318(13) . ?
F45 C46 1.327(12) . ?
F51 C52 1.271(16) . ?
F52 C53 1.359(19) . ?
F53 C54 1.331(12) . ?
F54 C55 1.317(15) . ?
F55 C56 1.304(16) . ?
F61 C62 1.339(16) . ?
F62 C63 1.31(2) . ?
F63 C64 1.371(18) . ?
F64 C65 1.302(15) . ?
F65 C66 1.286(17) . ?
F71 C72 1.334(10) . ?
F72 C73 1.339(9) . ?
F73 C74 1.314(12) . ?
F74 C75 1.311(11) . ?
F75 C76 1.299(10) . ?
F81 C82 1.289(12) . ?
F82 C83 1.343(12) . ?
F83 C84 1.338(10) . ?
F84 C85 1.329(12) . ?
F85 C86 1.336(11) . ?
F91 C92 1.319(16) . ?
F92 C93 1.39(2) . ?
F93 C94 1.297(19) . ?
F94 C95 1.295(18) . ?
F95 C96 1.309(17) . ?
F101 C102 1.299(16) . ?
F102 C103 1.38(2) . ?
F103 C104 1.357(12) . ?
F104 C105 1.305(17) . ?
F105 C106 1.263(19) . ?
F111 C112 1.319(12) . ?
F112 C113 1.330(11) . ?
F113 C114 1.330(11) . ?
F114 C115 1.322(13) . ?
F115 C116 1.334(11) . ?
F121 C122 1.335(18) . ?
F122 C123 1.29(2) . ?
F123 C124 1.347(16) . ?
F124 C125 1.34(2) . ?
F125 C126 1.315(19) . ?
F131 C132 1.306(9) . ?
F132 C133 1.330(10) . ?
F133 C134 1.348(12) . ?
F134 C135 1.326(11) . ?
F135 C136 1.306(9) . ?
F141 C142 1.313(13) . ?
F142 C143 1.314(14) . ?
F143 C144 1.332(12) . ?
F144 C145 1.349(17) . ?
F145 C146 1.353(14) . ?
F151 C152 1.325(12) . ?
F152 C153 1.341(15) . ?
F153 C154 1.320(14) . ?
F154 C155 1.314(14) . ?
F155 C156 1.312(14) . ?
C1 C2 1.519(19) . ?
C2 C3 1.3900 . ?
C2 C7 1.3900 . ?
C3 C4 1.3900 . ?
C4 C5 1.3900 . ?
C5 C6 1.3900 . ?
C6 C7 1.3900 . ?
C10 C11 1.516(19) . ?
C11 C12 1.3900 . ?
C11 C16 1.3900 . ?
C12 C13 1.3900 . ?
C13 C14 1.3900 . ?
C14 C15 1.3900 . ?
C15 C16 1.3900 . ?
C20 C21 1.46(2) . ?
C21 C22 1.3900 . ?
C21 C27 1.3900 . ?
C22 C23 1.3900 . ?
C23 C25 1.3900 . ?
C25 C26 1.3900 . ?
C26 C27 1.3900 . ?
C30 C31 1.555(17) . ?
C31 C32 1.3900 . ?
C31 C36 1.3900 . ?
C32 C33 1.3900 . ?
C33 C34 1.3900 . ?
C34 C35 1.3900 . ?
C35 C36 1.3900 . ?
C40 C41 1.52(2) . ?
C41 C42 1.3900 . ?
C41 C46 1.3900 . ?
C42 C43 1.3900 . ?
C43 C44 1.3900 . ?
C44 C45 1.3900 . ?
C45 C46 1.3900 . ?
C50 C51 1.537(17) . ?
C51 C52 1.3900 . ?
C51 C56 1.3900 . ?
C52 C53 1.3900 . ?
C53 C54 1.3900 . ?
C54 C55 1.3900 . ?
C55 C56 1.3900 . ?
C60 C61 1.52(2) . ?
C61 C62 1.3900 . ?
C61 C66 1.3900 . ?
C62 C63 1.3900 . ?
C63 C64 1.3900 . ?
C64 C65 1.3900 . ?
C65 C66 1.3900 . ?
C70 C71 1.55(2) . ?
C71 C72 1.3900 . ?
C71 C76 1.3900 . ?
C72 C73 1.3900 . ?
C73 C74 1.3900 . ?
C74 C75 1.3900 . ?
C75 C76 1.3900 . ?
C80 C81 1.521(18) . ?
C81 C82 1.3900 . ?
C81 C86 1.3900 . ?
C82 C83 1.3900 . ?
C83 C84 1.3900 . ?
C84 C85 1.3900 . ?
C85 C86 1.3900 . ?
C90 C91 1.49(2) . ?
C91 C92 1.3900 . ?
C91 C96 1.3900 . ?
C92 C93 1.3900 . ?
C93 C94 1.3900 . ?
C94 C95 1.3900 . ?
C95 C96 1.3900 . ?
C100 C101 1.541(17) . ?
C101 C102 1.3900 . ?
C101 C106 1.3900 . ?
C102 C103 1.3900 . ?
C103 C104 1.3900 . ?
C104 C105 1.3900 . ?
C105 C106 1.3900 . ?
C110 C111 1.530(19) . ?
C111 C112 1.3900 . ?
C111 C116 1.3900 . ?
C112 C113 1.3900 . ?
C113 C114 1.3900 . ?
C114 C115 1.3900 . ?
C115 C116 1.3900 . ?
C120 C121 1.57(2) . ?
C121 C122 1.3900 . ?
C121 C126 1.3900 . ?
C122 C123 1.3900 . ?
C123 C124 1.3900 . ?
C124 C125 1.3900 . ?
C125 C126 1.3900 . ?
C130 C131 1.529(19) . ?
C131 C132 1.3900 . ?
C131 C136 1.3900 . ?
C132 C133 1.3900 . ?
C133 C134 1.3900 . ?
C134 C135 1.3900 . ?
C135 C136 1.3900 . ?
C140 C141 1.567(19) . ?
C141 C142 1.3900 . ?
C141 C146 1.3900 . ?
C142 C143 1.3900 . ?
C143 C144 1.3900 . ?
C144 C145 1.3900 . ?
C145 C146 1.3900 . ?
C150 C151 1.53(2) . ?
C151 C152 1.3900 . ?
C151 C156 1.3900 . ?
C152 C153 1.3900 . ?
C153 C154 1.3900 . ?
C154 C155 1.3900 . ?
C155 C156 1.3900 . ?
Co1 C203 2.01(3) . ?
Co1 C205 2.03(2) . ?
Co1 C212 2.03(3) . ?
Co1 C214 2.03(2) . ?
Co1 C204 2.05(2) . ?
Co1 C213 2.05(2) . ?
Co1 C202 2.05(2) . ?
Co1 C201 2.06(2) . ?
Co1 C215 2.07(3) . ?
Co1 C211 2.09(5) . ?
C201 C206 1.44(3) . ?
C201 C202 1.45(3) . ?
C201 C205 1.45(3) . ?
C202 C203 1.43(3) . ?
C202 C207 1.47(3) . ?
C203 C204 1.41(3) . ?
C203 C208 1.52(3) . ?
C204 C205 1.40(3) . ?
C204 C209 1.52(3) . ?
C205 C210 1.53(3) . ?
C211 C212 1.28(5) . ?
C211 C215 1.38(5) . ?
C211 C216 1.47(6) . ?
C212 C213 1.44(5) . ?
C212 C217 1.60(5) . ?
C213 C214 1.56(4) . ?
C213 C218 1.63(4) . ?
C214 C215 1.43(3) . ?
C214 C219 1.50(4) . ?
C215 C220 1.45(4) . ?
Cl3 C302 1.79(3) . ?
Cl4 C302 1.69(3) . ?
Cl1 C301 1.90(4) . ?
Cl2 C301 1.70(3) . ?
C311 C312 1.48(13) . ?
C312 C313 1.1(2) . ?
C313 C314 1.79(15) . ?
C314 C315 1.46(10) . ?
C315 C316 1.67(7) . ?
